data_7015768
loop_
_publ_author_name
'Garc\'ia-\'Alvarez, Pablo'
'Kennedy, Alan R.'
'O'Hara, Charles T'
'Reilly, Kieran'
'Robertson, Gemma M.'

_publ_section_title
;
 Synthesis and structural chemistry of alkali metal tris(HMDS)
 magnesiates containing chiral diamine donor ligands.
;
_journal_issue 19
_journal_name_full 'Dalton transactions (Cambridge, England : 2003)'
_journal_page_first 5332
_journal_page_last 5341
_journal_paper_doi 10.1039/c1dt10058k
_journal_volume 40
_journal_year 2011
_chemical_absolute_configuration ad
_chemical_formula_sum 'C33 H80 K Mg N5 Si6'
_chemical_formula_weight 778.97
_chemical_name_systematic
;
?
;
_space_group_IT_number 4
_symmetry_cell_setting monoclinic
_symmetry_space_group_name_Hall 'P 2yb'
_symmetry_space_group_name_H-M 'P 1 21 1'
_atom_sites_solution_hydrogens geom
_atom_sites_solution_primary direct
_atom_sites_solution_secondary difmap
_audit_creation_method SHELXL-97
_cell_angle_alpha 90.00
_cell_angle_beta 91.334(3)
_cell_angle_gamma 90.00
_cell_formula_units_Z 4
_cell_length_a 12.2778(3)
_cell_length_b 20.7952(6)
_cell_length_c 18.5454(6)
_cell_measurement_reflns_used 12933
_cell_measurement_temperature 123(2)
_cell_measurement_theta_max 29.8031
_cell_measurement_theta_min 2.3999
_cell_volume 4733.7(2)
_computing_structure_refinement 'SHELXL-97 (Sheldrick, 1997)'
_diffrn_ambient_temperature 123(2)
_diffrn_measured_fraction_theta_full 0.999
_diffrn_measured_fraction_theta_max 0.999
_diffrn_measurement_device_type 'Oxford Diffraction Gemini S'
_diffrn_measurement_method 'omega scans'
_diffrn_radiation_monochromator graphite
_diffrn_radiation_source 'fine-focus sealed tube'
_diffrn_radiation_type MoK\a
_diffrn_radiation_wavelength 0.71073
_diffrn_reflns_av_R_equivalents 0.0520
_diffrn_reflns_av_sigmaI/netI 0.1217
_diffrn_reflns_limit_h_max 15
_diffrn_reflns_limit_h_min -15
_diffrn_reflns_limit_k_max 26
_diffrn_reflns_limit_k_min -25
_diffrn_reflns_limit_l_max 23
_diffrn_reflns_limit_l_min -22
_diffrn_reflns_number 45075
_diffrn_reflns_theta_full 27.00
_diffrn_reflns_theta_max 27.00
_diffrn_reflns_theta_min 2.41
_diffrn_standards_decay_% 0
_diffrn_standards_number 0
_exptl_absorpt_coefficient_mu 0.304
_exptl_absorpt_correction_type none
_exptl_crystal_colour colourless
_exptl_crystal_density_diffrn 1.093
_exptl_crystal_density_method 'not measured'
_exptl_crystal_description fragment
_exptl_crystal_F_000 1712
_exptl_crystal_size_max 0.1
_exptl_crystal_size_mid 0.08
_exptl_crystal_size_min 0.04
_refine_diff_density_max 0.599
_refine_diff_density_min -0.264
_refine_diff_density_rms 0.049
_refine_ls_abs_structure_details 'Flack H D (1983), Acta Cryst. A39, 876-881'
_refine_ls_abs_structure_Flack -0.04(3)
_refine_ls_extinction_method none
_refine_ls_goodness_of_fit_ref 0.798
_refine_ls_hydrogen_treatment constr
_refine_ls_matrix_type full
_refine_ls_number_parameters 865
_refine_ls_number_reflns 19412
_refine_ls_number_restraints 1
_refine_ls_restrained_S_all 0.798
_refine_ls_R_factor_all 0.0707
_refine_ls_R_factor_gt 0.0421
_refine_ls_shift/su_max 0.001
_refine_ls_shift/su_mean 0.000
_refine_ls_structure_factor_coef Fsqd
_refine_ls_weighting_details 'calc w=1/[\s^2^(Fo^2^)+(0.0168P)^2^+0.0000P] where P=(Fo^2^+2Fc^2^)/3'
_refine_ls_weighting_scheme calc
_refine_ls_wR_factor_gt 0.0551
_refine_ls_wR_factor_ref 0.0587
_reflns_number_gt 13133
_reflns_number_total 19412
_reflns_threshold_expression I>2\s(I)
_cod_data_source_file c1dt10058k.txt
_cod_data_source_block pgagem20
_cod_depositor_comments
;
The following automatic conversions were performed:
'_symmetry_cell_setting' value 'MONOCLINIC' changed to 'monoclinic'
according to '/home/saulius/struct/CIF-dictionaries/cif_core.dic'
dictionary named 'cif_core.dic' version 2.4.1 from 2010-06-29.

Automatic conversion script
Id: cif_fix_enum 1555 2011-01-17 13:19:09Z saulius 
;
_cod_original_sg_symbol_H-M P21
_cod_database_code 7015768

loop_
_symmetry_equiv_pos_as_xyz
'x, y, z'
'-x, y+1/2, -z'

loop_
_atom_site_label
_atom_site_type_symbol
_atom_site_fract_x
_atom_site_fract_y
_atom_site_fract_z
_atom_site_U_iso_or_equiv
_atom_site_adp_type
_atom_site_occupancy
_atom_site_symmetry_multiplicity
_atom_site_calc_flag
_atom_site_refinement_flags
_atom_site_disorder_assembly
_atom_site_disorder_group
K1 K 0.74350(4) -0.13138(3) 0.20824(3) 0.02410(15) Uani 1 1 d . . .
K2 K 0.73611(5) 0.36984(3) 0.30198(3) 0.03123(17) Uani 1 1 d . . .
Mg1 Mg 0.98183(6) 0.17899(5) 0.08796(4) 0.0173(2) Uani 1 1 d . . .
Mg2 Mg 1.03263(7) 0.17890(5) 0.58373(5) 0.0185(2) Uani 1 1 d . . .
Si1 Si 0.81933(6) 0.06291(4) 0.04938(4) 0.02075(19) Uani 1 1 d . . .
Si2 Si 0.72625(6) 0.17696(4) 0.12272(4) 0.02144(19) Uani 1 1 d . . .
Si3 Si 1.10834(6) 0.08837(4) 0.20444(4) 0.0240(2) Uani 1 1 d . . .
Si4 Si 1.22885(6) 0.13359(4) 0.07645(4) 0.01950(19) Uani 1 1 d . . .
Si5 Si 1.04783(6) 0.32646(4) 0.11248(4) 0.02043(19) Uani 1 1 d . . .
Si6 Si 0.94986(6) 0.29026(4) -0.03180(4) 0.02143(19) Uani 1 1 d . . .
Si7 Si 1.19929(6) 0.06852(4) 0.53802(4) 0.0246(2) Uani 1 1 d . . .
Si8 Si 1.28778(6) 0.17954(4) 0.62215(4) 0.02032(18) Uani 1 1 d . . .
Si9 Si 0.79071(6) 0.12749(4) 0.57050(4) 0.0263(2) Uani 1 1 d . . .
Si10 Si 0.92095(7) 0.08315(4) 0.69828(5) 0.0336(2) Uani 1 1 d . . .
Si11 Si 0.96086(6) 0.32436(4) 0.61215(4) 0.02172(19) Uani 1 1 d . . .
Si12 Si 1.05305(6) 0.29385(4) 0.46790(4) 0.02044(19) Uani 1 1 d . . .
N1 N 0.83297(15) 0.13564(10) 0.08870(11) 0.0163(5) Uani 1 1 d . . .
N2 N 1.11312(15) 0.12959(10) 0.12503(11) 0.0177(5) Uani 1 1 d . . .
N3 N 0.99420(16) 0.27138(10) 0.05334(11) 0.0181(5) Uani 1 1 d . . .
N4 N 1.18288(15) 0.13854(10) 0.58264(11) 0.0190(5) Uani 1 1 d . . .
N5 N 0.90810(16) 0.12642(11) 0.62063(11) 0.0224(6) Uani 1 1 d . . .
N6 N 1.01365(16) 0.27202(10) 0.55169(11) 0.0176(5) Uani 1 1 d . . .
N7 N 0.56884(16) -0.07399(10) 0.27707(11) 0.0184(5) Uani 1 1 d . . .
N8 N 0.52931(16) -0.18095(11) 0.17521(12) 0.0212(6) Uani 1 1 d . . .
N9 N 0.57146(17) 0.41016(11) 0.20801(12) 0.0236(6) Uani 1 1 d . . .
N10 N 0.52168(16) 0.35824(11) 0.35055(11) 0.0229(6) Uani 1 1 d . . .
C1 C 0.9425(2) 0.04043(14) -0.00293(15) 0.0296(8) Uani 1 1 d . . .
H1A H 0.9498 0.0698 -0.0438 0.044 Uiso 1 1 calc R . .
H1B H 0.9346 -0.0037 -0.0208 0.044 Uiso 1 1 calc R . .
H1C H 1.0076 0.0434 0.0285 0.044 Uiso 1 1 calc R . .
C2 C 0.6981(2) 0.05540(15) -0.01477(15) 0.0337(8) Uani 1 1 d . . .
H2A H 0.6308 0.0607 0.0120 0.051 Uiso 1 1 calc R . .
H2B H 0.6986 0.0129 -0.0375 0.051 Uiso 1 1 calc R . .
H2C H 0.7021 0.0887 -0.0520 0.051 Uiso 1 1 calc R . .
C3 C 0.7995(2) -0.00454(13) 0.11648(15) 0.0265(7) Uani 1 1 d . . .
H3A H 0.8608 -0.0051 0.1513 0.040 Uiso 1 1 calc R . .
H3B H 0.7960 -0.0457 0.0909 0.040 Uiso 1 1 calc R . .
H3C H 0.7315 0.0023 0.1420 0.040 Uiso 1 1 calc R . .
C4 C 0.6426(2) 0.22084(15) 0.05233(16) 0.0375(9) Uani 1 1 d . . .
H4A H 0.6884 0.2523 0.0280 0.056 Uiso 1 1 calc R . .
H4B H 0.5823 0.2432 0.0754 0.056 Uiso 1 1 calc R . .
H4C H 0.6133 0.1900 0.0169 0.056 Uiso 1 1 calc R . .
C5 C 0.6283(2) 0.12539(14) 0.17347(16) 0.0308(8) Uani 1 1 d . . .
H5A H 0.5952 0.0937 0.1406 0.046 Uiso 1 1 calc R . .
H5B H 0.5711 0.1525 0.1935 0.046 Uiso 1 1 calc R . .
H5C H 0.6675 0.1031 0.2128 0.046 Uiso 1 1 calc R . .
C6 C 0.7712(2) 0.24023(14) 0.18893(16) 0.0333(8) Uani 1 1 d . . .
H6A H 0.8066 0.2197 0.2309 0.050 Uiso 1 1 calc R . .
H6B H 0.7077 0.2647 0.2045 0.050 Uiso 1 1 calc R . .
H6C H 0.8228 0.2693 0.1661 0.050 Uiso 1 1 calc R . .
C7 C 1.2265(2) 0.10501(16) 0.26746(15) 0.0376(9) Uani 1 1 d . . .
H7A H 1.2941 0.0911 0.2452 0.056 Uiso 1 1 calc R . .
H7B H 1.2168 0.0814 0.3126 0.056 Uiso 1 1 calc R . .
H7C H 1.2302 0.1512 0.2776 0.056 Uiso 1 1 calc R . .
C8 C 0.9824(2) 0.10931(15) 0.25566(15) 0.0336(8) Uani 1 1 d . . .
H8A H 0.9839 0.1551 0.2682 0.050 Uiso 1 1 calc R . .
H8B H 0.9803 0.0835 0.2998 0.050 Uiso 1 1 calc R . .
H8C H 0.9176 0.1002 0.2256 0.050 Uiso 1 1 calc R . .
C9 C 1.1056(2) -0.00144(14) 0.19284(17) 0.0373(9) Uani 1 1 d . . .
H9A H 1.0458 -0.0133 0.1595 0.056 Uiso 1 1 calc R . .
H9B H 1.0945 -0.0219 0.2397 0.056 Uiso 1 1 calc R . .
H9C H 1.1749 -0.0159 0.1733 0.056 Uiso 1 1 calc R . .
C10 C 1.3118(2) 0.05764(14) 0.07725(15) 0.0330(8) Uani 1 1 d . . .
H10A H 1.3399 0.0494 0.1263 0.049 Uiso 1 1 calc R . .
H10B H 1.3728 0.0623 0.0445 0.049 Uiso 1 1 calc R . .
H10C H 1.2658 0.0216 0.0613 0.049 Uiso 1 1 calc R . .
C11 C 1.1967(2) 0.15176(14) -0.02080(14) 0.0319(8) Uani 1 1 d . . .
H11A H 1.1507 0.1175 -0.0413 0.048 Uiso 1 1 calc R . .
H11B H 1.2645 0.1544 -0.0474 0.048 Uiso 1 1 calc R . .
H11C H 1.1579 0.1929 -0.0245 0.048 Uiso 1 1 calc R . .
C12 C 1.3267(2) 0.19638(14) 0.11024(15) 0.0291(8) Uani 1 1 d . . .
H12A H 1.2935 0.2390 0.1047 0.044 Uiso 1 1 calc R . .
H12B H 1.3935 0.1944 0.0824 0.044 Uiso 1 1 calc R . .
H12C H 1.3444 0.1886 0.1613 0.044 Uiso 1 1 calc R . .
C13 C 1.0863(2) 0.28873(14) 0.20109(14) 0.0279(7) Uani 1 1 d . . .
H13A H 1.0210 0.2714 0.2234 0.042 Uiso 1 1 calc R . .
H13B H 1.1197 0.3212 0.2329 0.042 Uiso 1 1 calc R . .
H13C H 1.1385 0.2539 0.1933 0.042 Uiso 1 1 calc R . .
C14 C 1.1728(2) 0.36815(14) 0.08007(14) 0.0306(7) Uani 1 1 d . . .
H14A H 1.2273 0.3360 0.0669 0.046 Uiso 1 1 calc R . .
H14B H 1.2028 0.3957 0.1185 0.046 Uiso 1 1 calc R . .
H14C H 1.1538 0.3945 0.0378 0.046 Uiso 1 1 calc R . .
C15 C 0.9505(2) 0.39309(14) 0.13640(16) 0.0375(9) Uani 1 1 d . . .
H15A H 0.9366 0.4202 0.0940 0.056 Uiso 1 1 calc R . .
H15B H 0.9826 0.4192 0.1754 0.056 Uiso 1 1 calc R . .
H15C H 0.8817 0.3744 0.1522 0.056 Uiso 1 1 calc R . .
C16 C 0.8464(2) 0.35728(15) -0.03711(15) 0.0347(8) Uani 1 1 d . . .
H16A H 0.7863 0.3477 -0.0050 0.052 Uiso 1 1 calc R . .
H16B H 0.8182 0.3612 -0.0868 0.052 Uiso 1 1 calc R . .
H16C H 0.8811 0.3978 -0.0223 0.052 Uiso 1 1 calc R . .
C17 C 0.8894(2) 0.21877(14) -0.07916(14) 0.0301(8) Uani 1 1 d . . .
H17A H 0.9456 0.1857 -0.0847 0.045 Uiso 1 1 calc R . .
H17B H 0.8612 0.2317 -0.1268 0.045 Uiso 1 1 calc R . .
H17C H 0.8298 0.2014 -0.0508 0.045 Uiso 1 1 calc R . .
C18 C 1.0604(2) 0.31798(14) -0.09430(14) 0.0299(8) Uani 1 1 d . . .
H18A H 1.0978 0.3554 -0.0732 0.045 Uiso 1 1 calc R . .
H18B H 1.0276 0.3298 -0.1411 0.045 Uiso 1 1 calc R . .
H18C H 1.1129 0.2831 -0.1009 0.045 Uiso 1 1 calc R . .
C19 C 0.6446(2) -0.03021(14) 0.31585(15) 0.0278(7) Uani 1 1 d . . .
H19A H 0.6713 0.0020 0.2811 0.033 Uiso 1 1 calc R . .
H19B H 0.7083 -0.0555 0.3331 0.033 Uiso 1 1 calc R . .
C20 C 0.5982(2) 0.00526(15) 0.37958(16) 0.0349(8) Uani 1 1 d . . .
H20A H 0.5384 0.0340 0.3630 0.042 Uiso 1 1 calc R . .
H20B H 0.6556 0.0318 0.4033 0.042 Uiso 1 1 calc R . .
C21 C 0.5555(2) -0.04388(15) 0.43257(16) 0.0325(8) Uani 1 1 d . . .
H21A H 0.5210 -0.0215 0.4733 0.039 Uiso 1 1 calc R . .
H21B H 0.6166 -0.0701 0.4522 0.039 Uiso 1 1 calc R . .
C22 C 0.4725(2) -0.08716(15) 0.39448(15) 0.0321(8) Uani 1 1 d . . .
H22A H 0.4083 -0.0612 0.3795 0.038 Uiso 1 1 calc R . .
H22B H 0.4478 -0.1204 0.4286 0.038 Uiso 1 1 calc R . .
C23 C 0.51911(19) -0.12003(13) 0.32815(14) 0.0201(7) Uani 1 1 d . . .
H23 H 0.5783 -0.1496 0.3457 0.024 Uiso 1 1 calc R . .
C24 C 0.4314(2) -0.16177(14) 0.29053(15) 0.0253(7) Uani 1 1 d . . .
H24 H 0.3925 -0.1862 0.3286 0.030 Uiso 1 1 calc R . .
C25 C 0.3479(2) -0.12037(15) 0.25045(14) 0.0282(8) Uani 1 1 d . . .
H25A H 0.2904 -0.1475 0.2278 0.034 Uiso 1 1 calc R . .
H25B H 0.3135 -0.0898 0.2839 0.034 Uiso 1 1 calc R . .
C26 C 0.4099(2) -0.08463(13) 0.19352(14) 0.0217(7) Uani 1 1 d . . .
H26 H 0.3561 -0.0574 0.1661 0.026 Uiso 1 1 calc R . .
C27 C 0.4757(2) -0.21041(14) 0.23700(15) 0.0287(7) Uani 1 1 d . . .
H27A H 0.5285 -0.2388 0.2626 0.034 Uiso 1 1 calc R . .
H27B H 0.4148 -0.2376 0.2189 0.034 Uiso 1 1 calc R . .
C28 C 0.45772(19) -0.13233(14) 0.14005(13) 0.0200(6) Uani 1 1 d . . .
H28 H 0.3950 -0.1561 0.1173 0.024 Uiso 1 1 calc R . .
C29 C 0.5179(2) -0.09973(14) 0.07950(14) 0.0267(7) Uani 1 1 d . . .
H29A H 0.4701 -0.0669 0.0565 0.032 Uiso 1 1 calc R . .
H29B H 0.5833 -0.0777 0.0996 0.032 Uiso 1 1 calc R . .
C30 C 0.5519(2) -0.14831(16) 0.02333(15) 0.0371(9) Uani 1 1 d . . .
H30A H 0.5979 -0.1269 -0.0127 0.044 Uiso 1 1 calc R . .
H30B H 0.4864 -0.1655 -0.0021 0.044 Uiso 1 1 calc R . .
C31 C 0.6150(2) -0.20320(16) 0.05839(16) 0.0427(9) Uani 1 1 d . . .
H31A H 0.6876 -0.1876 0.0748 0.051 Uiso 1 1 calc R . .
H31B H 0.6259 -0.2377 0.0224 0.051 Uiso 1 1 calc R . .
C32 C 0.5550(2) -0.23049(15) 0.12244(16) 0.0379(9) Uani 1 1 d . . .
H32A H 0.4865 -0.2510 0.1050 0.046 Uiso 1 1 calc R . .
H32B H 0.6006 -0.2640 0.1461 0.046 Uiso 1 1 calc R . .
C33 C 1.0762(2) 0.04660(14) 0.48180(15) 0.0324(8) Uani 1 1 d . . .
H33A H 1.0120 0.0458 0.5122 0.049 Uiso 1 1 calc R . .
H33B H 1.0867 0.0040 0.4604 0.049 Uiso 1 1 calc R . .
H33C H 1.0655 0.0785 0.4434 0.049 Uiso 1 1 calc R . .
C66 C 0.4897(2) -0.03944(13) 0.23125(15) 0.0226(7) Uani 1 1 d . . .
H13X H 0.5290 -0.0144 0.1946 0.027 Uiso 1 1 calc R . .
H13Y H 0.4489 -0.0087 0.2612 0.027 Uiso 1 1 calc R . .
C34 C 1.2220(2) -0.00260(13) 0.60014(16) 0.0342(8) Uani 1 1 d . . .
H34A H 1.2882 0.0044 0.6296 0.051 Uiso 1 1 calc R . .
H34B H 1.2301 -0.0418 0.5713 0.051 Uiso 1 1 calc R . .
H34C H 1.1595 -0.0073 0.6316 0.051 Uiso 1 1 calc R . .
C35 C 1.3182(2) 0.06819(15) 0.47592(16) 0.0375(8) Uani 1 1 d . . .
H35A H 1.3101 0.1034 0.4410 0.056 Uiso 1 1 calc R . .
H35B H 1.3205 0.0271 0.4502 0.056 Uiso 1 1 calc R . .
H35C H 1.3859 0.0740 0.5042 0.056 Uiso 1 1 calc R . .
C36 C 1.3695(2) 0.22831(14) 0.55838(15) 0.0323(8) Uani 1 1 d . . .
H36A H 1.3981 0.2002 0.5208 0.049 Uiso 1 1 calc R . .
H36B H 1.4302 0.2488 0.5848 0.049 Uiso 1 1 calc R . .
H36C H 1.3230 0.2614 0.5361 0.049 Uiso 1 1 calc R . .
C37 C 1.2376(2) 0.23859(14) 0.69055(15) 0.0332(8) Uani 1 1 d . . .
H37A H 1.1853 0.2680 0.6673 0.050 Uiso 1 1 calc R . .
H37B H 1.2994 0.2632 0.7105 0.050 Uiso 1 1 calc R . .
H37C H 1.2021 0.2153 0.7295 0.050 Uiso 1 1 calc R . .
C38 C 1.3874(2) 0.12666(14) 0.67302(15) 0.0320(8) Uani 1 1 d . . .
H38A H 1.3498 0.1043 0.7118 0.048 Uiso 1 1 calc R . .
H38B H 1.4462 0.1531 0.6938 0.048 Uiso 1 1 calc R . .
H38C H 1.4179 0.0950 0.6400 0.048 Uiso 1 1 calc R . .
C39 C 0.8166(2) 0.15173(14) 0.47519(15) 0.0325(8) Uani 1 1 d . . .
H39A H 0.8465 0.1954 0.4745 0.049 Uiso 1 1 calc R . .
H39B H 0.7480 0.1506 0.4471 0.049 Uiso 1 1 calc R . .
H39C H 0.8687 0.1219 0.4541 0.049 Uiso 1 1 calc R . .
C40 C 0.7203(3) 0.04736(16) 0.56363(16) 0.0470(10) Uani 1 1 d . . .
H40A H 0.7659 0.0173 0.5370 0.071 Uiso 1 1 calc R . .
H40B H 0.6501 0.0525 0.5381 0.071 Uiso 1 1 calc R . .
H40C H 0.7083 0.0305 0.6121 0.071 Uiso 1 1 calc R . .
C41 C 0.6871(2) 0.18520(17) 0.60600(17) 0.0485(10) Uani 1 1 d . . .
H41A H 0.6714 0.1743 0.6561 0.073 Uiso 1 1 calc R . .
H41B H 0.6200 0.1823 0.5765 0.073 Uiso 1 1 calc R . .
H41C H 0.7159 0.2291 0.6039 0.073 Uiso 1 1 calc R . .
C42 C 0.9319(3) -0.00630(15) 0.68243(18) 0.0540(11) Uani 1 1 d . . .
H42A H 0.8606 -0.0233 0.6671 0.081 Uiso 1 1 calc R . .
H42B H 0.9560 -0.0275 0.7272 0.081 Uiso 1 1 calc R . .
H42C H 0.9848 -0.0145 0.6448 0.081 Uiso 1 1 calc R . .
C43 C 0.8029(2) 0.09486(18) 0.76064(16) 0.0533(11) Uani 1 1 d . . .
H43A H 0.7969 0.1405 0.7732 0.080 Uiso 1 1 calc R . .
H43B H 0.8154 0.0696 0.8046 0.080 Uiso 1 1 calc R . .
H43C H 0.7354 0.0806 0.7364 0.080 Uiso 1 1 calc R . .
C44 C 1.0467(2) 0.10572(15) 0.75255(15) 0.0425(9) Uani 1 1 d . . .
H44A H 1.1110 0.1006 0.7228 0.064 Uiso 1 1 calc R . .
H44B H 1.0534 0.0777 0.7949 0.064 Uiso 1 1 calc R . .
H44C H 1.0411 0.1506 0.7682 0.064 Uiso 1 1 calc R . .
C45 C 0.8343(2) 0.36566(16) 0.57860(15) 0.0376(8) Uani 1 1 d . . .
H45A H 0.8514 0.3927 0.5371 0.056 Uiso 1 1 calc R . .
H45B H 0.8052 0.3925 0.6171 0.056 Uiso 1 1 calc R . .
H45C H 0.7799 0.3334 0.5640 0.056 Uiso 1 1 calc R . .
C46 C 0.9258(2) 0.28395(14) 0.69903(14) 0.0275(7) Uani 1 1 d . . .
H46A H 0.8734 0.2493 0.6893 0.041 Uiso 1 1 calc R . .
H46B H 0.8937 0.3155 0.7316 0.041 Uiso 1 1 calc R . .
H46C H 0.9920 0.2660 0.7216 0.041 Uiso 1 1 calc R . .
C47 C 1.0582(2) 0.39085(14) 0.63970(16) 0.0387(9) Uani 1 1 d . . .
H47A H 1.1301 0.3725 0.6511 0.058 Uiso 1 1 calc R . .
H47B H 1.0308 0.4129 0.6823 0.058 Uiso 1 1 calc R . .
H47C H 1.0642 0.4217 0.6000 0.058 Uiso 1 1 calc R . .
C48 C 0.9367(2) 0.32116(14) 0.40601(14) 0.0299(8) Uani 1 1 d . . .
H48A H 0.8814 0.2873 0.4027 0.045 Uiso 1 1 calc R . .
H48B H 0.9645 0.3300 0.3579 0.045 Uiso 1 1 calc R . .
H48C H 0.9042 0.3604 0.4255 0.045 Uiso 1 1 calc R . .
C49 C 1.1159(2) 0.22596(14) 0.41819(14) 0.0308(8) Uani 1 1 d . . .
H49A H 1.1792 0.2098 0.4458 0.046 Uiso 1 1 calc R . .
H49B H 1.1391 0.2410 0.3709 0.046 Uiso 1 1 calc R . .
H49C H 1.0624 0.1913 0.4117 0.046 Uiso 1 1 calc R . .
C50 C 1.1531(2) 0.36205(15) 0.46669(15) 0.0375(8) Uani 1 1 d . . .
H50A H 1.1170 0.4018 0.4816 0.056 Uiso 1 1 calc R . .
H50B H 1.1804 0.3673 0.4178 0.056 Uiso 1 1 calc R . .
H50C H 1.2141 0.3527 0.5000 0.056 Uiso 1 1 calc R . .
C51 C 0.6497(2) 0.42358(16) 0.15126(16) 0.0370(8) Uani 1 1 d . . .
H51A H 0.6676 0.3824 0.1275 0.044 Uiso 1 1 calc R . .
H51B H 0.7177 0.4398 0.1746 0.044 Uiso 1 1 calc R . .
C52 C 0.6151(3) 0.47061(16) 0.09388(17) 0.0441(9) Uani 1 1 d . . .
H52A H 0.5532 0.4527 0.0652 0.053 Uiso 1 1 calc R . .
H52B H 0.6761 0.4783 0.0610 0.053 Uiso 1 1 calc R . .
C53 C 0.5810(3) 0.53441(16) 0.12855(17) 0.0406(9) Uani 1 1 d . . .
H53A H 0.6448 0.5548 0.1528 0.049 Uiso 1 1 calc R . .
H53B H 0.5526 0.5642 0.0909 0.049 Uiso 1 1 calc R . .
C54 C 0.4941(2) 0.52128(14) 0.18275(15) 0.0314(8) Uani 1 1 d . . .
H54A H 0.4276 0.5054 0.1572 0.038 Uiso 1 1 calc R . .
H54B H 0.4753 0.5619 0.2074 0.038 Uiso 1 1 calc R . .
C55 C 0.5309(2) 0.47166(14) 0.23895(14) 0.0231(7) Uani 1 1 d . . .
H55 H 0.5938 0.4912 0.2662 0.028 Uiso 1 1 calc R . .
C56 C 0.4437(2) 0.45802(15) 0.29425(16) 0.0293(8) Uani 1 1 d . . .
H56 H 0.4128 0.5004 0.3090 0.035 Uiso 1 1 calc R . .
C57 C 0.3515(2) 0.41922(15) 0.26131(17) 0.0367(8) Uani 1 1 d . . .
H57A H 0.3207 0.4412 0.2181 0.044 Uiso 1 1 calc R . .
H57B H 0.2928 0.4134 0.2964 0.044 Uiso 1 1 calc R . .
C58 C 0.3992(2) 0.35482(15) 0.24094(15) 0.0312(8) Uani 1 1 d . . .
H58 H 0.3395 0.3283 0.2185 0.037 Uiso 1 1 calc R . .
C59 C 0.4824(2) 0.42374(14) 0.36273(15) 0.0300(8) Uani 1 1 d . . .
H59A H 0.5417 0.4492 0.3858 0.036 Uiso 1 1 calc R . .
H59B H 0.4214 0.4221 0.3967 0.036 Uiso 1 1 calc R . .
C60 C 0.4400(2) 0.32004(15) 0.30956(15) 0.0279(8) Uani 1 1 d . . .
H60 H 0.3757 0.3154 0.3413 0.034 Uiso 1 1 calc R . .
C61 C 0.4825(2) 0.25305(15) 0.29658(17) 0.0363(8) Uani 1 1 d . . .
H61A H 0.5479 0.2554 0.2665 0.044 Uiso 1 1 calc R . .
H61B H 0.4263 0.2278 0.2699 0.044 Uiso 1 1 calc R . .
C62 C 0.5115(3) 0.21925(16) 0.36696(18) 0.0460(9) Uani 1 1 d . . .
H62A H 0.4443 0.2110 0.3940 0.055 Uiso 1 1 calc R . .
H62B H 0.5459 0.1773 0.3566 0.055 Uiso 1 1 calc R . .
C63 C 0.5890(3) 0.25988(16) 0.41243(17) 0.0446(9) Uani 1 1 d . . .
H63A H 0.6606 0.2621 0.3891 0.054 Uiso 1 1 calc R . .
H63B H 0.5997 0.2399 0.4605 0.054 Uiso 1 1 calc R . .
C64 C 0.5434(2) 0.32740(16) 0.42098(15) 0.0366(8) Uani 1 1 d . . .
H64A H 0.4749 0.3253 0.4480 0.044 Uiso 1 1 calc R . .
H64B H 0.5961 0.3538 0.4493 0.044 Uiso 1 1 calc R . .
C65 C 0.4854(2) 0.36607(15) 0.18356(14) 0.0302(7) Uani 1 1 d . . .
H73A H 0.5185 0.3243 0.1707 0.036 Uiso 1 1 calc R . .
H73B H 0.4495 0.3838 0.1396 0.036 Uiso 1 1 calc R . .

loop_
_atom_site_aniso_label
_atom_site_aniso_U_11
_atom_site_aniso_U_22
_atom_site_aniso_U_33
_atom_site_aniso_U_23
_atom_site_aniso_U_13
_atom_site_aniso_U_12
K1 0.0203(3) 0.0254(4) 0.0267(4) 0.0041(3) 0.0033(3) 0.0023(3)
K2 0.0225(3) 0.0324(4) 0.0384(4) -0.0041(4) -0.0071(3) 0.0040(3)
Mg1 0.0160(4) 0.0175(5) 0.0184(5) -0.0007(5) 0.0013(4) -0.0008(4)
Mg2 0.0184(5) 0.0167(5) 0.0204(5) 0.0000(5) -0.0008(4) -0.0016(4)
Si1 0.0201(4) 0.0170(5) 0.0252(5) -0.0027(4) 0.0026(4) -0.0033(4)
Si2 0.0170(4) 0.0163(5) 0.0312(5) 0.0008(4) 0.0036(3) -0.0012(4)
Si3 0.0228(4) 0.0285(5) 0.0208(5) 0.0056(4) 0.0018(4) 0.0033(4)
Si4 0.0199(4) 0.0197(5) 0.0190(5) 0.0015(4) 0.0023(3) 0.0033(4)
Si5 0.0192(4) 0.0191(5) 0.0230(5) -0.0032(4) -0.0010(3) -0.0002(4)
Si6 0.0210(4) 0.0200(5) 0.0231(5) 0.0039(4) -0.0027(3) -0.0051(4)
Si7 0.0258(4) 0.0188(5) 0.0288(5) -0.0052(4) -0.0100(4) 0.0054(4)
Si8 0.0183(4) 0.0172(5) 0.0253(5) -0.0034(4) -0.0022(3) 0.0010(4)
Si9 0.0234(4) 0.0276(5) 0.0279(5) -0.0034(4) 0.0040(4) -0.0078(4)
Si10 0.0422(5) 0.0339(6) 0.0246(5) 0.0055(4) 0.0010(4) -0.0170(5)
Si11 0.0202(4) 0.0195(5) 0.0255(5) -0.0024(4) 0.0027(4) 0.0023(4)
Si12 0.0205(4) 0.0184(5) 0.0225(5) 0.0040(4) 0.0021(3) 0.0023(4)
N1 0.0157(11) 0.0159(13) 0.0172(13) 0.0053(11) -0.0025(9) -0.0009(10)
N2 0.0190(12) 0.0160(13) 0.0178(13) 0.0010(11) -0.0026(10) 0.0002(11)
N3 0.0166(12) 0.0152(13) 0.0227(14) 0.0030(11) 0.0010(10) -0.0006(10)
N4 0.0175(12) 0.0162(14) 0.0232(14) 0.0023(11) -0.0012(10) 0.0002(10)
N5 0.0244(13) 0.0181(14) 0.0250(14) -0.0004(12) 0.0059(10) -0.0050(11)
N6 0.0137(11) 0.0146(13) 0.0243(14) 0.0010(11) -0.0017(10) 0.0002(10)
N7 0.0196(12) 0.0185(14) 0.0171(14) 0.0032(11) 0.0010(10) -0.0022(11)
N8 0.0231(13) 0.0194(14) 0.0210(14) -0.0036(12) -0.0002(10) 0.0017(11)
N9 0.0208(13) 0.0318(16) 0.0182(14) -0.0044(12) 0.0021(11) 0.0044(12)
N10 0.0253(13) 0.0285(15) 0.0146(14) -0.0045(12) -0.0041(10) -0.0014(12)
C1 0.0324(18) 0.0255(19) 0.0311(19) -0.0054(15) 0.0045(15) -0.0065(14)
C2 0.0370(18) 0.033(2) 0.0306(19) -0.0019(16) -0.0045(14) -0.0051(16)
C3 0.0249(16) 0.0200(18) 0.0347(19) -0.0036(15) 0.0029(14) 0.0019(14)
C4 0.0295(18) 0.035(2) 0.049(2) 0.0090(17) 0.0114(16) 0.0078(15)
C5 0.0275(16) 0.0225(18) 0.043(2) -0.0019(16) 0.0089(14) 0.0039(15)
C6 0.0268(17) 0.027(2) 0.047(2) -0.0075(16) 0.0129(15) 0.0030(14)
C7 0.0377(18) 0.052(2) 0.0229(19) 0.0093(16) 0.0007(15) 0.0063(17)
C8 0.0335(18) 0.042(2) 0.0259(19) 0.0060(16) 0.0036(14) 0.0029(16)
C9 0.0295(18) 0.034(2) 0.048(2) 0.0209(18) 0.0040(15) 0.0095(16)
C10 0.0375(18) 0.033(2) 0.0294(19) 0.0006(16) 0.0129(14) 0.0065(16)
C11 0.0212(16) 0.040(2) 0.035(2) -0.0016(16) 0.0071(14) 0.0016(14)
C12 0.0240(16) 0.034(2) 0.0298(19) 0.0027(15) 0.0038(14) 0.0024(14)
C13 0.0262(16) 0.0326(19) 0.0249(18) -0.0117(15) 0.0005(13) -0.0049(15)
C14 0.0317(16) 0.0265(18) 0.0332(19) -0.0006(16) -0.0068(14) -0.0056(16)
C15 0.0344(18) 0.037(2) 0.041(2) -0.0144(17) -0.0053(15) 0.0035(16)
C16 0.0338(17) 0.032(2) 0.038(2) 0.0084(16) -0.0082(14) 0.0022(15)
C17 0.0374(18) 0.036(2) 0.0163(18) 0.0072(14) -0.0063(14) -0.0078(15)
C18 0.0302(17) 0.037(2) 0.0226(18) 0.0053(15) -0.0038(13) -0.0045(15)
C19 0.0348(18) 0.0231(19) 0.0253(19) 0.0003(15) -0.0014(14) -0.0044(15)
C20 0.0398(19) 0.035(2) 0.030(2) -0.0098(17) -0.0045(15) 0.0003(16)
C21 0.0311(18) 0.046(2) 0.0207(19) -0.0064(16) 0.0007(14) 0.0075(16)
C22 0.0286(17) 0.043(2) 0.0247(19) 0.0077(16) 0.0037(14) 0.0002(16)
C23 0.0170(14) 0.0210(18) 0.0224(17) 0.0058(14) 0.0002(12) 0.0041(13)
C24 0.0187(15) 0.034(2) 0.0238(18) 0.0109(15) 0.0045(13) -0.0062(14)
C25 0.0157(14) 0.042(2) 0.0270(18) -0.0005(16) 0.0012(13) 0.0001(15)
C26 0.0184(15) 0.0228(18) 0.0238(18) 0.0080(14) -0.0014(13) 0.0087(13)
C27 0.0269(16) 0.0200(17) 0.039(2) 0.0047(16) -0.0110(14) -0.0069(15)
C28 0.0188(14) 0.0209(17) 0.0203(17) 0.0002(14) -0.0021(12) -0.0007(14)
C29 0.0258(16) 0.037(2) 0.0170(17) 0.0006(15) -0.0033(13) 0.0005(14)
C30 0.0325(18) 0.054(2) 0.0247(19) -0.0027(17) 0.0006(14) 0.0007(17)
C31 0.043(2) 0.054(2) 0.031(2) -0.0247(19) -0.0033(16) 0.0125(19)
C32 0.044(2) 0.031(2) 0.038(2) -0.0108(17) -0.0129(17) 0.0103(17)
C33 0.0368(18) 0.0219(19) 0.038(2) -0.0088(15) -0.0138(15) 0.0062(15)
C66 0.0315(17) 0.0172(17) 0.0195(18) 0.0031(14) 0.0060(14) 0.0068(14)
C34 0.0337(18) 0.0174(18) 0.051(2) -0.0091(16) -0.0174(16) -0.0016(14)
C35 0.0411(19) 0.032(2) 0.039(2) -0.0129(17) -0.0046(15) 0.0107(16)
C36 0.0265(17) 0.029(2) 0.041(2) 0.0010(16) -0.0010(15) -0.0048(15)
C37 0.0212(17) 0.032(2) 0.046(2) -0.0098(16) -0.0063(15) -0.0023(15)
C38 0.0303(17) 0.0260(19) 0.039(2) -0.0082(16) -0.0124(14) 0.0000(15)
C39 0.0242(16) 0.034(2) 0.039(2) 0.0106(16) -0.0050(14) -0.0004(14)
C40 0.064(2) 0.050(3) 0.027(2) 0.0022(18) -0.0038(17) -0.0278(19)
C41 0.0220(17) 0.069(3) 0.054(2) -0.018(2) -0.0034(16) 0.0058(18)
C42 0.081(3) 0.037(2) 0.043(2) 0.0153(19) -0.012(2) -0.013(2)
C43 0.058(2) 0.072(3) 0.030(2) 0.0018(19) 0.0082(17) -0.036(2)
C44 0.059(2) 0.047(2) 0.021(2) 0.0128(16) -0.0041(16) -0.0144(18)
C45 0.0369(18) 0.039(2) 0.038(2) -0.0012(17) 0.0088(14) 0.0182(17)
C46 0.0252(16) 0.0278(19) 0.0298(19) -0.0069(15) 0.0038(13) 0.0015(14)
C47 0.0425(19) 0.030(2) 0.044(2) -0.0141(17) 0.0060(16) -0.0022(16)
C48 0.0320(17) 0.033(2) 0.0242(18) 0.0053(15) -0.0017(13) 0.0082(15)
C49 0.0363(18) 0.035(2) 0.0211(19) 0.0048(15) 0.0049(14) 0.0122(15)
C50 0.0446(19) 0.035(2) 0.033(2) 0.0061(17) 0.0061(15) -0.0090(17)
C51 0.044(2) 0.042(2) 0.025(2) -0.0060(17) 0.0125(16) 0.0055(17)
C52 0.057(2) 0.046(2) 0.030(2) 0.0021(18) 0.0147(17) -0.0004(19)
C53 0.046(2) 0.042(2) 0.034(2) 0.0102(18) -0.0013(17) 0.0045(17)
C54 0.0304(17) 0.034(2) 0.030(2) 0.0018(16) -0.0011(15) 0.0059(16)
C55 0.0203(15) 0.033(2) 0.0164(17) -0.0005(15) -0.0021(13) 0.0038(14)
C56 0.0226(16) 0.031(2) 0.034(2) -0.0030(16) 0.0023(14) 0.0072(15)
C57 0.0184(16) 0.049(2) 0.043(2) 0.0056(18) 0.0036(15) 0.0048(16)
C58 0.0223(16) 0.039(2) 0.032(2) -0.0053(16) -0.0091(14) -0.0078(15)
C59 0.0315(17) 0.033(2) 0.0256(19) -0.0063(16) 0.0069(14) 0.0051(15)
C60 0.0229(16) 0.037(2) 0.0247(19) -0.0059(16) 0.0086(13) -0.0060(15)
C61 0.039(2) 0.036(2) 0.034(2) -0.0054(17) 0.0038(16) -0.0027(16)
C62 0.058(2) 0.031(2) 0.050(3) -0.0025(19) 0.0195(19) -0.0022(19)
C63 0.049(2) 0.047(2) 0.038(2) 0.0170(19) 0.0041(18) 0.0073(19)
C64 0.042(2) 0.041(2) 0.026(2) 0.0017(18) -0.0027(15) -0.0029(17)
C65 0.0410(18) 0.0326(19) 0.0168(17) 0.0010(15) -0.0052(14) 0.0028(17)

loop_
_atom_type_symbol
_atom_type_description
_atom_type_scat_dispersion_real
_atom_type_scat_dispersion_imag
_atom_type_scat_source
K K 0.2009 0.2494 'International Tables Vol C Tables 4.2.6.8 and 6.1.1.4'
Si Si 0.0817 0.0704 'International Tables Vol C Tables 4.2.6.8 and 6.1.1.4'
Mg Mg 0.0486 0.0363 'International Tables Vol C Tables 4.2.6.8 and 6.1.1.4'
C C 0.0033 0.0016 'International Tables Vol C Tables 4.2.6.8 and 6.1.1.4'
N N 0.0061 0.0033 'International Tables Vol C Tables 4.2.6.8 and 6.1.1.4'
H H 0.0000 0.0000 'International Tables Vol C Tables 4.2.6.8 and 6.1.1.4'

loop_
_geom_angle_atom_site_label_1
_geom_angle_atom_site_label_2
_geom_angle_atom_site_label_3
_geom_angle
_geom_angle_site_symmetry_1
_geom_angle_site_symmetry_3
_geom_angle_publ_flag
N7 K1 N8 62.75(6) . . ?
N7 K1 C19 27.84(6) . . ?
N8 K1 C19 90.59(7) . . ?
N7 K1 C37 97.75(7) . 2_746 ?
N8 K1 C37 83.05(7) . 2_746 ?
C19 K1 C37 102.08(7) . 2_746 ?
N7 K1 C18 167.97(7) . 2_745 ?
N8 K1 C18 114.38(7) . 2_745 ?
C19 K1 C18 152.19(7) . 2_745 ?
C37 K1 C18 93.34(7) 2_746 2_745 ?
N7 K1 C32 87.25(7) . . ?
N8 K1 C32 24.51(6) . . ?
C19 K1 C32 115.09(7) . . ?
C37 K1 C32 79.08(7) 2_746 . ?
C18 K1 C32 90.32(7) 2_745 . ?
N7 K1 C31 102.05(7) . . ?
N8 K1 C31 44.34(7) . . ?
C19 K1 C31 127.79(7) . . ?
C37 K1 C31 97.27(8) 2_746 . ?
C18 K1 C31 71.79(7) 2_745 . ?
C32 K1 C31 25.26(7) . . ?
N9 K2 N10 63.41(6) . . ?
N9 K2 C51 27.58(6) . . ?
N10 K2 C51 90.93(7) . . ?
N9 K2 C34 102.02(7) . 2_756 ?
N10 K2 C34 91.61(7) . 2_756 ?
C51 K2 C34 104.49(8) . 2_756 ?
N9 K2 C64 88.75(7) . . ?
N10 K2 C64 25.37(6) . . ?
C51 K2 C64 116.21(7) . . ?
C34 K2 C64 87.28(8) 2_756 . ?
N9 K2 C55 24.49(6) . . ?
N10 K2 C55 58.86(7) . . ?
C51 K2 C55 42.53(7) . . ?
C34 K2 C55 78.14(7) 2_756 . ?
C64 K2 C55 82.29(7) . . ?
N9 K2 C59 57.75(6) . . ?
N10 K2 C59 23.50(7) . . ?
C51 K2 C59 83.66(7) . . ?
C34 K2 C59 72.00(7) 2_756 . ?
C64 K2 C59 40.38(7) . . ?
C55 K2 C59 43.37(6) . . ?
N2 Mg1 N3 121.57(9) . . ?
N2 Mg1 N1 118.80(9) . . ?
N3 Mg1 N1 119.59(9) . . ?
N2 Mg1 Si4 28.21(6) . . ?
N3 Mg1 Si4 100.40(6) . . ?
N1 Mg1 Si4 136.39(7) . . ?
N2 Mg1 Si5 103.98(7) . . ?
N3 Mg1 Si5 28.23(6) . . ?
N1 Mg1 Si5 130.29(7) . . ?
Si4 Mg1 Si5 93.16(3) . . ?
N2 Mg1 Si1 100.43(7) . . ?
N3 Mg1 Si1 133.85(7) . . ?
N1 Mg1 Si1 27.62(6) . . ?
Si4 Mg1 Si1 110.52(3) . . ?
Si5 Mg1 Si1 155.25(3) . . ?
N2 Mg1 Si2 134.40(7) . . ?
N3 Mg1 Si2 98.98(7) . . ?
N1 Mg1 Si2 27.66(6) . . ?
Si4 Mg1 Si2 160.55(4) . . ?
Si5 Mg1 Si2 103.23(3) . . ?
Si1 Mg1 Si2 55.22(2) . . ?
N2 Mg1 Si6 133.09(7) . . ?
N3 Mg1 Si6 27.50(6) . . ?
N1 Mg1 Si6 103.13(6) . . ?
Si4 Mg1 Si6 105.49(3) . . ?
Si5 Mg1 Si6 55.73(3) . . ?
Si1 Mg1 Si6 108.77(3) . . ?
Si2 Mg1 Si6 92.51(3) . . ?
N2 Mg1 Si3 27.04(6) . . ?
N3 Mg1 Si3 136.30(7) . . ?
N1 Mg1 Si3 98.89(7) . . ?
Si4 Mg1 Si3 55.23(2) . . ?
Si5 Mg1 Si3 110.30(3) . . ?
Si1 Mg1 Si3 89.83(3) . . ?
Si2 Mg1 Si3 108.28(3) . . ?
Si6 Mg1 Si3 157.86(3) . . ?
N5 Mg2 N4 118.55(10) . . ?
N5 Mg2 N6 122.15(9) . . ?
N4 Mg2 N6 119.25(9) . . ?
N5 Mg2 Si9 28.66(6) . . ?
N4 Mg2 Si9 135.47(7) . . ?
N6 Mg2 Si9 101.41(6) . . ?
N5 Mg2 Si8 132.47(7) . . ?
N4 Mg2 Si8 27.95(6) . . ?
N6 Mg2 Si8 99.55(6) . . ?
Si9 Mg2 Si8 158.90(4) . . ?
N5 Mg2 Si11 104.04(7) . . ?
N4 Mg2 Si11 130.36(7) . . ?
N6 Mg2 Si11 28.23(6) . . ?
Si9 Mg2 Si11 94.05(3) . . ?
Si8 Mg2 Si11 103.40(3) . . ?
N5 Mg2 Si7 101.34(7) . . ?
N4 Mg2 Si7 27.55(6) . . ?
N6 Mg2 Si7 132.34(7) . . ?
Si9 Mg2 Si7 110.00(3) . . ?
Si8 Mg2 Si7 55.46(2) . . ?
Si11 Mg2 Si7 154.41(4) . . ?
N5 Mg2 Si12 134.40(7) . . ?
N4 Mg2 Si12 102.43(7) . . ?
N6 Mg2 Si12 27.38(6) . . ?
Si9 Mg2 Si12 106.63(3) . . ?
Si8 Mg2 Si12 93.12(3) . . ?
Si11 Mg2 Si12 55.60(3) . . ?
Si7 Mg2 Si12 107.14(3) . . ?
N5 Mg2 Si10 26.70(6) . . ?
N4 Mg2 Si10 98.70(7) . . ?
N6 Mg2 Si10 136.74(7) . . ?
Si9 Mg2 Si10 55.37(3) . . ?
Si8 Mg2 Si10 106.50(3) . . ?
Si11 Mg2 Si10 110.54(3) . . ?
Si7 Mg2 Si10 90.91(3) . . ?
Si12 Mg2 Si10 158.80(3) . . ?
N1 Si1 C1 111.98(11) . . ?
N1 Si1 C2 114.53(12) . . ?
C1 Si1 C2 106.66(13) . . ?
N1 Si1 C3 113.14(12) . . ?
C1 Si1 C3 105.84(13) . . ?
C2 Si1 C3 103.94(13) . . ?
N1 Si1 Mg1 34.09(7) . . ?
C1 Si1 Mg1 78.32(9) . . ?
C2 Si1 Mg1 132.87(10) . . ?
C3 Si1 Mg1 120.02(9) . . ?
N1 Si2 C6 112.35(11) . . ?
N1 Si2 C4 113.65(12) . . ?
C6 Si2 C4 105.21(14) . . ?
N1 Si2 C5 113.88(12) . . ?
C6 Si2 C5 104.75(13) . . ?
C4 Si2 C5 106.20(13) . . ?
N1 Si2 Mg1 33.81(7) . . ?
C6 Si2 Mg1 81.28(9) . . ?
C4 Si2 Mg1 111.99(9) . . ?
C5 Si2 Mg1 138.22(9) . . ?
N2 Si3 C7 113.83(12) . . ?
N2 Si3 C9 113.66(13) . . ?
C7 Si3 C9 105.46(14) . . ?
N2 Si3 C8 111.35(12) . . ?
C7 Si3 C8 105.97(13) . . ?
C9 Si3 C8 105.92(13) . . ?
N2 Si3 Mg1 32.54(7) . . ?
C7 Si3 Mg1 131.40(10) . . ?
C9 Si3 Mg1 119.66(10) . . ?
C8 Si3 Mg1 79.35(9) . . ?
N2 Si4 C12 113.21(12) . . ?
N2 Si4 C11 111.04(11) . . ?
C12 Si4 C11 107.49(13) . . ?
N2 Si4 C10 114.43(12) . . ?
C12 Si4 C10 103.89(13) . . ?
C11 Si4 C10 106.19(13) . . ?
N2 Si4 Mg1 34.10(7) . . ?
C12 Si4 Mg1 112.04(9) . . ?
C11 Si4 Mg1 79.94(8) . . ?
C10 Si4 Mg1 139.86(10) . . ?
N3 Si5 C13 111.63(12) . . ?
N3 Si5 C14 114.25(11) . . ?
C13 Si5 C14 106.47(12) . . ?
N3 Si5 C15 113.96(12) . . ?
C13 Si5 C15 104.45(13) . . ?
C14 Si5 C15 105.27(13) . . ?
N3 Si5 Mg1 34.27(7) . . ?
C13 Si5 Mg1 77.36(9) . . ?
C14 Si5 Mg1 127.17(10) . . ?
C15 Si5 Mg1 125.19(9) . . ?
N3 Si6 C17 111.50(12) . . ?
N3 Si6 C16 114.76(12) . . ?
C17 Si6 C16 107.66(13) . . ?
N3 Si6 C18 114.76(11) . . ?
C17 Si6 C18 103.68(13) . . ?
C16 Si6 C18 103.54(13) . . ?
N3 Si6 Mg1 33.42(7) . . ?
C17 Si6 Mg1 78.10(9) . . ?
C16 Si6 Mg1 129.57(9) . . ?
C18 Si6 Mg1 124.20(9) . . ?
N4 Si7 C33 112.25(12) . . ?
N4 Si7 C35 113.98(13) . . ?
C33 Si7 C35 106.63(13) . . ?
N4 Si7 C34 113.16(12) . . ?
C33 Si7 C34 104.74(13) . . ?
C35 Si7 C34 105.34(14) . . ?
N4 Si7 Mg2 33.71(7) . . ?
C33 Si7 Mg2 79.02(9) . . ?
C35 Si7 Mg2 132.43(10) . . ?
C34 Si7 Mg2 119.04(10) . . ?
N4 Si8 C36 114.39(12) . . ?
N4 Si8 C37 111.25(11) . . ?
C36 Si8 C37 105.18(13) . . ?
N4 Si8 C38 113.62(12) . . ?
C36 Si8 C38 106.41(13) . . ?
C37 Si8 C38 105.22(13) . . ?
N4 Si8 Mg2 34.05(7) . . ?
C36 Si8 Mg2 113.53(9) . . ?
C37 Si8 Mg2 79.54(9) . . ?
C38 Si8 Mg2 137.00(10) . . ?
N5 Si9 C39 111.12(11) . . ?
N5 Si9 C41 112.93(13) . . ?
C39 Si9 C41 106.85(14) . . ?
N5 Si9 C40 114.12(14) . . ?
C39 Si9 C40 105.21(13) . . ?
C41 Si9 C40 106.02(15) . . ?
N5 Si9 Mg2 34.65(7) . . ?
C39 Si9 Mg2 78.62(9) . . ?
C41 Si9 Mg2 113.53(11) . . ?
C40 Si9 Mg2 137.28(11) . . ?
N5 Si10 C44 112.28(12) . . ?
N5 Si10 C42 113.24(13) . . ?
C44 Si10 C42 105.56(15) . . ?
N5 Si10 C43 113.09(14) . . ?
C44 Si10 C43 105.75(14) . . ?
C42 Si10 C43 106.28(16) . . ?
N5 Si10 Mg2 32.07(7) . . ?
C44 Si10 Mg2 80.97(9) . . ?
C42 Si10 Mg2 118.08(11) . . ?
C43 Si10 Mg2 131.62(12) . . ?
N6 Si11 C45 113.64(12) . . ?
N6 Si11 C46 112.21(12) . . ?
C45 Si11 C46 106.61(12) . . ?
N6 Si11 C47 113.45(12) . . ?
C45 Si11 C47 105.62(14) . . ?
C46 Si11 C47 104.58(13) . . ?
N6 Si11 Mg2 34.49(7) . . ?
C45 Si11 Mg2 127.58(11) . . ?
C46 Si11 Mg2 77.73(9) . . ?
C47 Si11 Mg2 124.17(9) . . ?
N6 Si12 C49 112.32(12) . . ?
N6 Si12 C50 114.39(12) . . ?
C49 Si12 C50 106.74(13) . . ?
N6 Si12 C48 113.99(11) . . ?
C49 Si12 C48 104.00(13) . . ?
C50 Si12 C48 104.49(13) . . ?
N6 Si12 Mg2 33.44(7) . . ?
C49 Si12 Mg2 78.91(9) . . ?
C50 Si12 Mg2 128.95(10) . . ?
C48 Si12 Mg2 123.71(9) . . ?
Si1 N1 Si2 122.98(12) . . ?
Si1 N1 Mg1 118.29(11) . . ?
Si2 N1 Mg1 118.54(12) . . ?
Si4 N2 Si3 121.82(12) . . ?
Si4 N2 Mg1 117.69(12) . . ?
Si3 N2 Mg1 120.43(11) . . ?
Si6 N3 Si5 123.42(13) . . ?
Si6 N3 Mg1 119.07(12) . . ?
Si5 N3 Mg1 117.50(12) . . ?
Si7 N4 Si8 123.14(12) . . ?
Si7 N4 Mg2 118.73(11) . . ?
Si8 N4 Mg2 118.00(12) . . ?
Si9 N5 Si10 122.09(12) . . ?
Si9 N5 Mg2 116.69(12) . . ?
Si10 N5 Mg2 121.23(12) . . ?
Si12 N6 Si11 123.52(13) . . ?
Si12 N6 Mg2 119.17(12) . . ?
Si11 N6 Mg2 117.29(12) . . ?
C66 N7 C19 112.5(2) . . ?
C66 N7 C23 114.1(2) . . ?
C19 N7 C23 110.5(2) . . ?
C66 N7 K1 116.82(15) . . ?
C19 N7 K1 90.25(15) . . ?
C23 N7 K1 110.33(15) . . ?
C32 N8 C27 109.7(2) . . ?
C32 N8 C28 108.8(2) . . ?
C27 N8 C28 110.8(2) . . ?
C32 N8 K1 100.67(15) . . ?
C27 N8 K1 114.05(15) . . ?
C28 N8 K1 112.29(15) . . ?
C65 N9 C51 112.1(2) . . ?
C65 N9 C55 114.3(2) . . ?
C51 N9 C55 110.1(2) . . ?
C65 N9 K2 121.11(17) . . ?
C51 N9 K2 91.61(16) . . ?
C55 N9 K2 105.25(15) . . ?
C59 N10 C64 108.8(2) . . ?
C59 N10 C60 110.9(2) . . ?
C64 N10 C60 109.2(2) . . ?
C59 N10 K2 106.50(16) . . ?
C64 N10 K2 99.78(15) . . ?
C60 N10 K2 120.72(16) . . ?
Si1 C1 H1A 109.5 . . ?
Si1 C1 H1B 109.5 . . ?
H1A C1 H1B 109.5 . . ?
Si1 C1 H1C 109.5 . . ?
H1A C1 H1C 109.5 . . ?
H1B C1 H1C 109.5 . . ?
Si1 C2 H2A 109.5 . . ?
Si1 C2 H2B 109.5 . . ?
H2A C2 H2B 109.5 . . ?
Si1 C2 H2C 109.5 . . ?
H2A C2 H2C 109.5 . . ?
H2B C2 H2C 109.5 . . ?
Si1 C3 H3A 109.5 . . ?
Si1 C3 H3B 109.5 . . ?
H3A C3 H3B 109.5 . . ?
Si1 C3 H3C 109.5 . . ?
H3A C3 H3C 109.5 . . ?
H3B C3 H3C 109.5 . . ?
Si2 C4 H4A 109.5 . . ?
Si2 C4 H4B 109.5 . . ?
H4A C4 H4B 109.5 . . ?
Si2 C4 H4C 109.5 . . ?
H4A C4 H4C 109.5 . . ?
H4B C4 H4C 109.5 . . ?
Si2 C5 H5A 109.5 . . ?
Si2 C5 H5B 109.5 . . ?
H5A C5 H5B 109.5 . . ?
Si2 C5 H5C 109.5 . . ?
H5A C5 H5C 109.5 . . ?
H5B C5 H5C 109.5 . . ?
Si2 C6 H6A 109.5 . . ?
Si2 C6 H6B 109.5 . . ?
H6A C6 H6B 109.5 . . ?
Si2 C6 H6C 109.5 . . ?
H6A C6 H6C 109.5 . . ?
H6B C6 H6C 109.5 . . ?
Si3 C7 H7A 109.5 . . ?
Si3 C7 H7B 109.5 . . ?
H7A C7 H7B 109.5 . . ?
Si3 C7 H7C 109.5 . . ?
H7A C7 H7C 109.5 . . ?
H7B C7 H7C 109.5 . . ?
Si3 C8 H8A 109.5 . . ?
Si3 C8 H8B 109.5 . . ?
H8A C8 H8B 109.5 . . ?
Si3 C8 H8C 109.5 . . ?
H8A C8 H8C 109.5 . . ?
H8B C8 H8C 109.5 . . ?
Si3 C9 H9A 109.5 . . ?
Si3 C9 H9B 109.5 . . ?
H9A C9 H9B 109.5 . . ?
Si3 C9 H9C 109.5 . . ?
H9A C9 H9C 109.5 . . ?
H9B C9 H9C 109.5 . . ?
Si4 C10 H10A 109.5 . . ?
Si4 C10 H10B 109.5 . . ?
H10A C10 H10B 109.5 . . ?
Si4 C10 H10C 109.5 . . ?
H10A C10 H10C 109.5 . . ?
H10B C10 H10C 109.5 . . ?
Si4 C11 H11A 109.5 . . ?
Si4 C11 H11B 109.5 . . ?
H11A C11 H11B 109.5 . . ?
Si4 C11 H11C 109.5 . . ?
H11A C11 H11C 109.5 . . ?
H11B C11 H11C 109.5 . . ?
Si4 C12 H12A 109.5 . . ?
Si4 C12 H12B 109.5 . . ?
H12A C12 H12B 109.5 . . ?
Si4 C12 H12C 109.5 . . ?
H12A C12 H12C 109.5 . . ?
H12B C12 H12C 109.5 . . ?
Si5 C13 H13A 109.5 . . ?
Si5 C13 H13B 109.5 . . ?
H13A C13 H13B 109.5 . . ?
Si5 C13 H13C 109.5 . . ?
H13A C13 H13C 109.5 . . ?
H13B C13 H13C 109.5 . . ?
Si5 C14 H14A 109.5 . . ?
Si5 C14 H14B 109.5 . . ?
H14A C14 H14B 109.5 . . ?
Si5 C14 H14C 109.5 . . ?
H14A C14 H14C 109.5 . . ?
H14B C14 H14C 109.5 . . ?
Si5 C15 H15A 109.5 . . ?
Si5 C15 H15B 109.5 . . ?
H15A C15 H15B 109.5 . . ?
Si5 C15 H15C 109.5 . . ?
H15A C15 H15C 109.5 . . ?
H15B C15 H15C 109.5 . . ?
Si6 C16 H16A 109.5 . . ?
Si6 C16 H16B 109.5 . . ?
H16A C16 H16B 109.5 . . ?
Si6 C16 H16C 109.5 . . ?
H16A C16 H16C 109.5 . . ?
H16B C16 H16C 109.5 . . ?
Si6 C17 H17A 109.5 . . ?
Si6 C17 H17B 109.5 . . ?
H17A C17 H17B 109.5 . . ?
Si6 C17 H17C 109.5 . . ?
H17A C17 H17C 109.5 . . ?
H17B C17 H17C 109.5 . . ?
Si6 C18 H18A 109.5 . . ?
Si6 C18 H18B 109.5 . . ?
H18A C18 H18B 109.5 . . ?
Si6 C18 H18C 109.5 . . ?
H18A C18 H18C 109.5 . . ?
H18B C18 H18C 109.5 . . ?
N7 C19 C20 115.9(2) . . ?
N7 C19 K1 61.91(13) . . ?
C20 C19 K1 166.6(2) . . ?
N7 C19 H19A 108.3 . . ?
C20 C19 H19A 108.3 . . ?
K1 C19 H19A 84.4 . . ?
N7 C19 H19B 108.3 . . ?
C20 C19 H19B 108.3 . . ?
K1 C19 H19B 62.5 . . ?
H19A C19 H19B 107.4 . . ?
C19 C20 C21 108.6(2) . . ?
C19 C20 H20A 110.0 . . ?
C21 C20 H20A 110.0 . . ?
C19 C20 H20B 110.0 . . ?
C21 C20 H20B 110.0 . . ?
H20A C20 H20B 108.4 . . ?
C20 C21 C22 109.6(2) . . ?
C20 C21 H21A 109.8 . . ?
C22 C21 H21A 109.8 . . ?
C20 C21 H21B 109.8 . . ?
C22 C21 H21B 109.8 . . ?
H21A C21 H21B 108.2 . . ?
C21 C22 C23 112.2(2) . . ?
C21 C22 H22A 109.2 . . ?
C23 C22 H22A 109.2 . . ?
C21 C22 H22B 109.2 . . ?
C23 C22 H22B 109.2 . . ?
H22A C22 H22B 107.9 . . ?
N7 C23 C22 113.0(2) . . ?
N7 C23 C24 111.6(2) . . ?
C22 C23 C24 110.2(2) . . ?
N7 C23 H23 107.2 . . ?
C22 C23 H23 107.2 . . ?
C24 C23 H23 107.2 . . ?
C25 C24 C27 107.7(2) . . ?
C25 C24 C23 111.1(2) . . ?
C27 C24 C23 114.4(2) . . ?
C25 C24 H24 107.8 . . ?
C27 C24 H24 107.8 . . ?
C23 C24 H24 107.8 . . ?
C26 C25 C24 106.0(2) . . ?
C26 C25 H25A 110.5 . . ?
C24 C25 H25A 110.5 . . ?
C26 C25 H25B 110.5 . . ?
C24 C25 H25B 110.5 . . ?
H25A C25 H25B 108.7 . . ?
C25 C26 C66 108.2(2) . . ?
C25 C26 C28 109.9(2) . . ?
C66 C26 C28 116.6(2) . . ?
C25 C26 H26 107.2 . . ?
C66 C26 H26 107.2 . . ?
C28 C26 H26 107.2 . . ?
N8 C27 C24 113.8(2) . . ?
N8 C27 H27A 108.8 . . ?
C24 C27 H27A 108.8 . . ?
N8 C27 H27B 108.8 . . ?
C24 C27 H27B 108.8 . . ?
H27A C27 H27B 107.7 . . ?
N8 C28 C29 109.7(2) . . ?
N8 C28 C26 113.0(2) . . ?
C29 C28 C26 113.0(2) . . ?
N8 C28 H28 106.9 . . ?
C29 C28 H28 106.9 . . ?
C26 C28 H28 106.9 . . ?
C30 C29 C28 110.9(2) . . ?
C30 C29 H29A 109.5 . . ?
C28 C29 H29A 109.5 . . ?
C30 C29 H29B 109.5 . . ?
C28 C29 H29B 109.5 . . ?
H29A C29 H29B 108.0 . . ?
C29 C30 C31 110.7(2) . . ?
C29 C30 H30A 109.5 . . ?
C31 C30 H30A 109.5 . . ?
C29 C30 H30B 109.5 . . ?
C31 C30 H30B 109.5 . . ?
H30A C30 H30B 108.1 . . ?
C30 C31 C32 111.3(2) . . ?
C30 C31 K1 103.62(19) . . ?
C32 C31 K1 75.93(16) . . ?
C30 C31 H31A 109.4 . . ?
C32 C31 H31A 109.4 . . ?
K1 C31 H31A 39.6 . . ?
C30 C31 H31B 109.4 . . ?
C32 C31 H31B 109.4 . . ?
K1 C31 H31B 141.1 . . ?
H31A C31 H31B 108.0 . . ?
N8 C32 C31 112.1(2) . . ?
N8 C32 K1 54.82(13) . . ?
C31 C32 K1 78.81(17) . . ?
N8 C32 H32A 109.2 . . ?
C31 C32 H32A 109.2 . . ?
K1 C32 H32A 163.9 . . ?
N8 C32 H32B 109.2 . . ?
C31 C32 H32B 109.2 . . ?
K1 C32 H32B 81.4 . . ?
H32A C32 H32B 107.9 . . ?
Si7 C33 H33A 109.5 . . ?
Si7 C33 H33B 109.5 . . ?
H33A C33 H33B 109.5 . . ?
Si7 C33 H33C 109.5 . . ?
H33A C33 H33C 109.5 . . ?
H33B C33 H33C 109.5 . . ?
N7 C66 C26 112.1(2) . . ?
N7 C66 H13X 109.2 . . ?
C26 C66 H13X 109.2 . . ?
N7 C66 H13Y 109.2 . . ?
C26 C66 H13Y 109.2 . . ?
H13X C66 H13Y 107.9 . . ?
Si7 C34 H34A 109.5 . . ?
Si7 C34 H34B 109.5 . . ?
H34A C34 H34B 109.5 . . ?
Si7 C34 H34C 109.5 . . ?
H34A C34 H34C 109.5 . . ?
H34B C34 H34C 109.5 . . ?
Si7 C35 H35A 109.5 . . ?
Si7 C35 H35B 109.5 . . ?
H35A C35 H35B 109.5 . . ?
Si7 C35 H35C 109.5 . . ?
H35A C35 H35C 109.5 . . ?
H35B C35 H35C 109.5 . . ?
Si8 C36 H36A 109.5 . . ?
Si8 C36 H36B 109.5 . . ?
H36A C36 H36B 109.5 . . ?
Si8 C36 H36C 109.5 . . ?
H36A C36 H36C 109.5 . . ?
H36B C36 H36C 109.5 . . ?
Si8 C37 H37A 109.5 . . ?
Si8 C37 H37B 109.5 . . ?
H37A C37 H37B 109.5 . . ?
Si8 C37 H37C 109.5 . . ?
H37A C37 H37C 109.5 . . ?
H37B C37 H37C 109.5 . . ?
Si8 C38 H38A 109.5 . . ?
Si8 C38 H38B 109.5 . . ?
H38A C38 H38B 109.5 . . ?
Si8 C38 H38C 109.5 . . ?
H38A C38 H38C 109.5 . . ?
H38B C38 H38C 109.5 . . ?
Si9 C39 H39A 109.5 . . ?
Si9 C39 H39B 109.5 . . ?
H39A C39 H39B 109.5 . . ?
Si9 C39 H39C 109.5 . . ?
H39A C39 H39C 109.5 . . ?
H39B C39 H39C 109.5 . . ?
Si9 C40 H40A 109.5 . . ?
Si9 C40 H40B 109.5 . . ?
H40A C40 H40B 109.5 . . ?
Si9 C40 H40C 109.5 . . ?
H40A C40 H40C 109.5 . . ?
H40B C40 H40C 109.5 . . ?
Si9 C41 H41A 109.5 . . ?
Si9 C41 H41B 109.5 . . ?
H41A C41 H41B 109.5 . . ?
Si9 C41 H41C 109.5 . . ?
H41A C41 H41C 109.5 . . ?
H41B C41 H41C 109.5 . . ?
Si10 C42 H42A 109.5 . . ?
Si10 C42 H42B 109.5 . . ?
H42A C42 H42B 109.5 . . ?
Si10 C42 H42C 109.5 . . ?
H42A C42 H42C 109.5 . . ?
H42B C42 H42C 109.5 . . ?
Si10 C43 H43A 109.5 . . ?
Si10 C43 H43B 109.5 . . ?
H43A C43 H43B 109.5 . . ?
Si10 C43 H43C 109.5 . . ?
H43A C43 H43C 109.5 . . ?
H43B C43 H43C 109.5 . . ?
Si10 C44 H44A 109.5 . . ?
Si10 C44 H44B 109.5 . . ?
H44A C44 H44B 109.5 . . ?
Si10 C44 H44C 109.5 . . ?
H44A C44 H44C 109.5 . . ?
H44B C44 H44C 109.5 . . ?
Si11 C45 H45A 109.5 . . ?
Si11 C45 H45B 109.5 . . ?
H45A C45 H45B 109.5 . . ?
Si11 C45 H45C 109.5 . . ?
H45A C45 H45C 109.5 . . ?
H45B C45 H45C 109.5 . . ?
Si11 C46 H46A 109.5 . . ?
Si11 C46 H46B 109.5 . . ?
H46A C46 H46B 109.5 . . ?
Si11 C46 H46C 109.5 . . ?
H46A C46 H46C 109.5 . . ?
H46B C46 H46C 109.5 . . ?
Si11 C47 H47A 109.5 . . ?
Si11 C47 H47B 109.5 . . ?
H47A C47 H47B 109.5 . . ?
Si11 C47 H47C 109.5 . . ?
H47A C47 H47C 109.5 . . ?
H47B C47 H47C 109.5 . . ?
Si12 C48 H48A 109.5 . . ?
Si12 C48 H48B 109.5 . . ?
H48A C48 H48B 109.5 . . ?
Si12 C48 H48C 109.5 . . ?
H48A C48 H48C 109.5 . . ?
H48B C48 H48C 109.5 . . ?
Si12 C49 H49A 109.5 . . ?
Si12 C49 H49B 109.5 . . ?
H49A C49 H49B 109.5 . . ?
Si12 C49 H49C 109.5 . . ?
H49A C49 H49C 109.5 . . ?
H49B C49 H49C 109.5 . . ?
Si12 C50 H50A 109.5 . . ?
Si12 C50 H50B 109.5 . . ?
H50A C50 H50B 109.5 . . ?
Si12 C50 H50C 109.5 . . ?
H50A C50 H50C 109.5 . . ?
H50B C50 H50C 109.5 . . ?
N9 C51 C52 116.9(3) . . ?
N9 C51 K2 60.80(14) . . ?
C52 C51 K2 159.9(2) . . ?
N9 C51 H51A 108.1 . . ?
C52 C51 H51A 108.1 . . ?
K2 C51 H51A 90.9 . . ?
N9 C51 H51B 108.1 . . ?
C52 C51 H51B 108.1 . . ?
K2 C51 H51B 58.2 . . ?
H51A C51 H51B 107.3 . . ?
C51 C52 C53 110.0(3) . . ?
C51 C52 H52A 109.7 . . ?
C53 C52 H52A 109.7 . . ?
C51 C52 H52B 109.7 . . ?
C53 C52 H52B 109.7 . . ?
H52A C52 H52B 108.2 . . ?
C54 C53 C52 109.1(3) . . ?
C54 C53 H53A 109.9 . . ?
C52 C53 H53A 109.9 . . ?
C54 C53 H53B 109.9 . . ?
C52 C53 H53B 109.9 . . ?
H53A C53 H53B 108.3 . . ?
C53 C54 C55 112.0(2) . . ?
C53 C54 H54A 109.2 . . ?
C55 C54 H54A 109.2 . . ?
C53 C54 H54B 109.2 . . ?
C55 C54 H54B 109.2 . . ?
H54A C54 H54B 107.9 . . ?
N9 C55 C56 110.2(2) . . ?
N9 C55 C54 114.4(2) . . ?
C56 C55 C54 112.5(2) . . ?
N9 C55 K2 50.26(12) . . ?
C56 C55 K2 100.10(17) . . ?
C54 C55 K2 147.37(17) . . ?
N9 C55 H55 106.4 . . ?
C56 C55 H55 106.4 . . ?
C54 C55 H55 106.4 . . ?
K2 C55 H55 62.1 . . ?
C57 C56 C59 107.7(3) . . ?
C57 C56 C55 111.0(3) . . ?
C59 C56 C55 115.9(2) . . ?
C57 C56 H56 107.3 . . ?
C59 C56 H56 107.3 . . ?
C55 C56 H56 107.3 . . ?
C56 C57 C58 106.4(2) . . ?
C56 C57 H57A 110.4 . . ?
C58 C57 H57A 110.4 . . ?
C56 C57 H57B 110.4 . . ?
C58 C57 H57B 110.4 . . ?
H57A C57 H57B 108.6 . . ?
C57 C58 C65 108.4(2) . . ?
C57 C58 C60 109.3(2) . . ?
C65 C58 C60 115.4(2) . . ?
C57 C58 H58 107.8 . . ?
C65 C58 H58 107.8 . . ?
C60 C58 H58 107.8 . . ?
N10 C59 C56 113.9(2) . . ?
N10 C59 K2 49.99(12) . . ?
C56 C59 K2 98.24(16) . . ?
N10 C59 H59A 108.8 . . ?
C56 C59 H59A 108.8 . . ?
K2 C59 H59A 70.1 . . ?
N10 C59 H59B 108.8 . . ?
C56 C59 H59B 108.8 . . ?
K2 C59 H59B 151.6 . . ?
H59A C59 H59B 107.7 . . ?
N10 C60 C61 110.3(2) . . ?
N10 C60 C58 112.2(2) . . ?
C61 C60 C58 114.2(2) . . ?
N10 C60 H60 106.6 . . ?
C61 C60 H60 106.6 . . ?
C58 C60 H60 106.6 . . ?
C60 C61 C62 111.4(2) . . ?
C60 C61 H61A 109.3 . . ?
C62 C61 H61A 109.3 . . ?
C60 C61 H61B 109.3 . . ?
C62 C61 H61B 109.3 . . ?
H61A C61 H61B 108.0 . . ?
C63 C62 C61 110.6(3) . . ?
C63 C62 H62A 109.5 . . ?
C61 C62 H62A 109.5 . . ?
C63 C62 H62B 109.5 . . ?
C61 C62 H62B 109.5 . . ?
H62A C62 H62B 108.1 . . ?
C62 C63 C64 110.2(3) . . ?
C62 C63 H63A 109.6 . . ?
C64 C63 H63A 109.6 . . ?
C62 C63 H63B 109.6 . . ?
C64 C63 H63B 109.6 . . ?
H63A C63 H63B 108.1 . . ?
N10 C64 C63 111.6(2) . . ?
N10 C64 K2 54.85(12) . . ?
C63 C64 K2 84.74(17) . . ?
N10 C64 H64A 109.3 . . ?
C63 C64 H64A 109.3 . . ?
K2 C64 H64A 162.8 . . ?
N10 C64 H64B 109.3 . . ?
C63 C64 H64B 109.3 . . ?
K2 C64 H64B 75.1 . . ?
H64A C64 H64B 108.0 . . ?
N9 C65 C58 112.6(2) . . ?
N9 C65 H73A 109.1 . . ?
C58 C65 H73A 109.1 . . ?
N9 C65 H73B 109.1 . . ?
C58 C65 H73B 109.1 . . ?
H73A C65 H73B 107.8 . . ?

loop_
_geom_bond_atom_site_label_1
_geom_bond_atom_site_label_2
_geom_bond_distance
_geom_bond_site_symmetry_2
_geom_bond_publ_flag
K1 N7 2.789(2) . ?
K1 N8 2.877(2) . ?
K1 C19 3.162(3) . ?
K1 C37 3.297(3) 2_746 ?
K1 C18 3.407(3) 2_745 ?
K1 C32 3.459(3) . ?
K1 C31 3.498(3) . ?
K2 N9 2.768(2) . ?
K2 N10 2.813(2) . ?
K2 C51 3.170(3) . ?
K2 C34 3.248(3) 2_756 ?
K2 C64 3.390(3) . ?
K2 C55 3.473(3) . ?
K2 C59 3.521(3) . ?
Mg1 N2 2.019(2) . ?
Mg1 N3 2.032(2) . ?
Mg1 N1 2.038(2) . ?
Mg1 Si4 3.1883(11) . ?
Mg1 Si5 3.2017(12) . ?
Mg1 Si1 3.2020(12) . ?
Mg1 Si2 3.2184(10) . ?
Mg1 Si6 3.2250(12) . ?
Mg1 Si3 3.2363(12) . ?
Mg2 N5 2.011(2) . ?
Mg2 N4 2.027(2) . ?
Mg2 N6 2.037(2) . ?
Mg2 Si9 3.1610(11) . ?
Mg2 Si8 3.1964(11) . ?
Mg2 Si11 3.1976(12) . ?
Mg2 Si7 3.2025(12) . ?
Mg2 Si12 3.2275(12) . ?
Mg2 Si10 3.2393(12) . ?
Si1 N1 1.686(2) . ?
Si1 C1 1.875(3) . ?
Si1 C2 1.890(3) . ?
Si1 C3 1.895(3) . ?
Si2 N1 1.701(2) . ?
Si2 C6 1.874(3) . ?
Si2 C4 1.879(3) . ?
Si2 C5 1.880(3) . ?
Si3 N2 1.706(2) . ?
Si3 C7 1.873(3) . ?
Si3 C9 1.880(3) . ?
Si3 C8 1.884(3) . ?
Si4 N2 1.702(2) . ?
Si4 C12 1.873(3) . ?
Si4 C11 1.876(3) . ?
Si4 C10 1.879(3) . ?
Si5 N3 1.707(2) . ?
Si5 C13 1.872(3) . ?
Si5 C14 1.874(3) . ?
Si5 C15 1.890(3) . ?
Si6 N3 1.704(2) . ?
Si6 C17 1.871(3) . ?
Si6 C16 1.886(3) . ?
Si6 C18 1.895(3) . ?
Si7 N4 1.689(2) . ?
Si7 C33 1.872(3) . ?
Si7 C35 1.880(3) . ?
Si7 C34 1.891(3) . ?
Si8 N4 1.697(2) . ?
Si8 C36 1.868(3) . ?
Si8 C37 1.879(3) . ?
Si8 C38 1.882(3) . ?
Si9 N5 1.697(2) . ?
Si9 C39 1.872(3) . ?
Si9 C41 1.879(3) . ?
Si9 C40 1.880(3) . ?
Si10 N5 1.702(2) . ?
Si10 C44 1.883(3) . ?
Si10 C42 1.888(3) . ?
Si10 C43 1.891(3) . ?
Si11 N6 1.702(2) . ?
Si11 C45 1.870(3) . ?
Si11 C46 1.876(3) . ?
Si11 C47 1.890(3) . ?
Si12 N6 1.700(2) . ?
Si12 C49 1.863(3) . ?
Si12 C50 1.877(3) . ?
Si12 C48 1.898(3) . ?
N7 C66 1.464(3) . ?
N7 C19 1.477(3) . ?
N7 C23 1.488(3) . ?
N8 C32 1.460(3) . ?
N8 C27 1.469(3) . ?
N8 C28 1.481(3) . ?
N9 C65 1.463(3) . ?
N9 C51 1.468(3) . ?
N9 C55 1.492(3) . ?
N10 C59 1.464(3) . ?
N10 C64 1.474(3) . ?
N10 C60 1.476(3) . ?
C1 H1A 0.9800 . ?
C1 H1B 0.9800 . ?
C1 H1C 0.9800 . ?
C2 H2A 0.9800 . ?
C2 H2B 0.9800 . ?
C2 H2C 0.9800 . ?
C3 H3A 0.9800 . ?
C3 H3B 0.9800 . ?
C3 H3C 0.9800 . ?
C4 H4A 0.9800 . ?
C4 H4B 0.9800 . ?
C4 H4C 0.9800 . ?
C5 H5A 0.9800 . ?
C5 H5B 0.9800 . ?
C5 H5C 0.9800 . ?
C6 H6A 0.9800 . ?
C6 H6B 0.9800 . ?
C6 H6C 0.9800 . ?
C7 H7A 0.9800 . ?
C7 H7B 0.9800 . ?
C7 H7C 0.9800 . ?
C8 H8A 0.9800 . ?
C8 H8B 0.9800 . ?
C8 H8C 0.9800 . ?
C9 H9A 0.9800 . ?
C9 H9B 0.9800 . ?
C9 H9C 0.9800 . ?
C10 H10A 0.9800 . ?
C10 H10B 0.9800 . ?
C10 H10C 0.9800 . ?
C11 H11A 0.9800 . ?
C11 H11B 0.9800 . ?
C11 H11C 0.9800 . ?
C12 H12A 0.9800 . ?
C12 H12B 0.9800 . ?
C12 H12C 0.9800 . ?
C13 H13A 0.9800 . ?
C13 H13B 0.9800 . ?
C13 H13C 0.9800 . ?
C14 H14A 0.9800 . ?
C14 H14B 0.9800 . ?
C14 H14C 0.9800 . ?
C15 H15A 0.9800 . ?
C15 H15B 0.9800 . ?
C15 H15C 0.9800 . ?
C16 H16A 0.9800 . ?
C16 H16B 0.9800 . ?
C16 H16C 0.9800 . ?
C17 H17A 0.9800 . ?
C17 H17B 0.9800 . ?
C17 H17C 0.9800 . ?
C18 H18A 0.9800 . ?
C18 H18B 0.9800 . ?
C18 H18C 0.9800 . ?
C19 C20 1.515(4) . ?
C19 H19A 0.9900 . ?
C19 H19B 0.9900 . ?
C20 C21 1.520(4) . ?
C20 H20A 0.9900 . ?
C20 H20B 0.9900 . ?
C21 C22 1.521(4) . ?
C21 H21A 0.9900 . ?
C21 H21B 0.9900 . ?
C22 C23 1.530(3) . ?
C22 H22A 0.9900 . ?
C22 H22B 0.9900 . ?
C23 C24 1.538(4) . ?
C23 H23 1.0000 . ?
C24 C25 1.519(4) . ?
C24 C27 1.526(4) . ?
C24 H24 1.0000 . ?
C25 C26 1.511(3) . ?
C25 H25A 0.9900 . ?
C25 H25B 0.9900 . ?
C26 C66 1.517(4) . ?
C26 C28 1.530(4) . ?
C26 H26 1.0000 . ?
C27 H27A 0.9900 . ?
C27 H27B 0.9900 . ?
C28 C29 1.518(3) . ?
C28 H28 1.0000 . ?
C29 C30 1.517(4) . ?
C29 H29A 0.9900 . ?
C29 H29B 0.9900 . ?
C30 C31 1.517(4) . ?
C30 H30A 0.9900 . ?
C30 H30B 0.9900 . ?
C31 C32 1.522(4) . ?
C31 H31A 0.9900 . ?
C31 H31B 0.9900 . ?
C32 H32A 0.9900 . ?
C32 H32B 0.9900 . ?
C33 H33A 0.9800 . ?
C33 H33B 0.9800 . ?
C33 H33C 0.9800 . ?
C66 H13X 0.9900 . ?
C66 H13Y 0.9900 . ?
C34 H34A 0.9800 . ?
C34 H34B 0.9800 . ?
C34 H34C 0.9800 . ?
C35 H35A 0.9800 . ?
C35 H35B 0.9800 . ?
C35 H35C 0.9800 . ?
C36 H36A 0.9800 . ?
C36 H36B 0.9800 . ?
C36 H36C 0.9800 . ?
C37 H37A 0.9800 . ?
C37 H37B 0.9800 . ?
C37 H37C 0.9800 . ?
C38 H38A 0.9800 . ?
C38 H38B 0.9800 . ?
C38 H38C 0.9800 . ?
C39 H39A 0.9800 . ?
C39 H39B 0.9800 . ?
C39 H39C 0.9800 . ?
C40 H40A 0.9800 . ?
C40 H40B 0.9800 . ?
C40 H40C 0.9800 . ?
C41 H41A 0.9800 . ?
C41 H41B 0.9800 . ?
C41 H41C 0.9800 . ?
C42 H42A 0.9800 . ?
C42 H42B 0.9800 . ?
C42 H42C 0.9800 . ?
C43 H43A 0.9800 . ?
C43 H43B 0.9800 . ?
C43 H43C 0.9800 . ?
C44 H44A 0.9800 . ?
C44 H44B 0.9800 . ?
C44 H44C 0.9800 . ?
C45 H45A 0.9800 . ?
C45 H45B 0.9800 . ?
C45 H45C 0.9800 . ?
C46 H46A 0.9800 . ?
C46 H46B 0.9800 . ?
C46 H46C 0.9800 . ?
C47 H47A 0.9800 . ?
C47 H47B 0.9800 . ?
C47 H47C 0.9800 . ?
C48 H48A 0.9800 . ?
C48 H48B 0.9800 . ?
C48 H48C 0.9800 . ?
C49 H49A 0.9800 . ?
C49 H49B 0.9800 . ?
C49 H49C 0.9800 . ?
C50 H50A 0.9800 . ?
C50 H50B 0.9800 . ?
C50 H50C 0.9800 . ?
C51 C52 1.500(4) . ?
C51 H51A 0.9900 . ?
C51 H51B 0.9900 . ?
C52 C53 1.537(4) . ?
C52 H52A 0.9900 . ?
C52 H52B 0.9900 . ?
C53 C54 1.508(4) . ?
C53 H53A 0.9900 . ?
C53 H53B 0.9900 . ?
C54 C55 1.528(4) . ?
C54 H54A 0.9900 . ?
C54 H54B 0.9900 . ?
C55 C56 1.526(4) . ?
C55 H55 1.0000 . ?
C56 C57 1.508(4) . ?
C56 C59 1.523(4) . ?
C56 H56 1.0000 . ?
C57 C58 1.513(4) . ?
C57 H57A 0.9900 . ?
C57 H57B 0.9900 . ?
C58 C65 1.536(3) . ?
C58 C60 1.537(4) . ?
C58 H58 1.0000 . ?
C59 H59A 0.9900 . ?
C59 H59B 0.9900 . ?
C60 C61 1.509(4) . ?
C60 H60 1.0000 . ?
C61 C62 1.518(4) . ?
C61 H61A 0.9900 . ?
C61 H61B 0.9900 . ?
C62 C63 1.514(4) . ?
C62 H62A 0.9900 . ?
C62 H62B 0.9900 . ?
C63 C64 1.521(4) . ?
C63 H63A 0.9900 . ?
C63 H63B 0.9900 . ?
C64 H64A 0.9900 . ?
C64 H64B 0.9900 . ?
C65 H73A 0.9900 . ?
C65 H73B 0.9900 . ?

loop_
_geom_torsion_atom_site_label_1
_geom_torsion_atom_site_label_2
_geom_torsion_atom_site_label_3
_geom_torsion_atom_site_label_4
_geom_torsion
_geom_torsion_site_symmetry_1
_geom_torsion_site_symmetry_2
_geom_torsion_site_symmetry_3
_geom_torsion_site_symmetry_4
_geom_torsion_publ_flag
N2 Mg1 Si1 N1 134.82(14) . . . . ?
N3 Mg1 Si1 N1 -68.96(15) . . . . ?
Si4 Mg1 Si1 N1 162.22(13) . . . . ?
Si5 Mg1 Si1 N1 -35.51(15) . . . . ?
Si2 Mg1 Si1 N1 -2.77(12) . . . . ?
Si6 Mg1 Si1 N1 -82.42(13) . . . . ?
Si3 Mg1 Si1 N1 109.81(13) . . . . ?
N2 Mg1 Si1 C1 -54.34(11) . . . . ?
N3 Mg1 Si1 C1 101.87(13) . . . . ?
N1 Mg1 Si1 C1 170.84(16) . . . . ?
Si4 Mg1 Si1 C1 -26.94(10) . . . . ?
Si5 Mg1 Si1 C1 135.32(12) . . . . ?
Si2 Mg1 Si1 C1 168.06(10) . . . . ?
Si6 Mg1 Si1 C1 88.42(10) . . . . ?
Si3 Mg1 Si1 C1 -79.35(10) . . . . ?
N2 Mg1 Si1 C2 -156.32(14) . . . . ?
N3 Mg1 Si1 C2 -0.11(17) . . . . ?
N1 Mg1 Si1 C2 68.85(18) . . . . ?
Si4 Mg1 Si1 C2 -128.93(13) . . . . ?
Si5 Mg1 Si1 C2 33.34(16) . . . . ?
Si2 Mg1 Si1 C2 66.08(13) . . . . ?
Si6 Mg1 Si1 C2 -13.56(13) . . . . ?
Si3 Mg1 Si1 C2 178.66(13) . . . . ?
N2 Mg1 Si1 C3 47.34(12) . . . . ?
N3 Mg1 Si1 C3 -156.45(13) . . . . ?
N1 Mg1 Si1 C3 -87.49(16) . . . . ?
Si4 Mg1 Si1 C3 74.73(10) . . . . ?
Si5 Mg1 Si1 C3 -123.00(12) . . . . ?
Si2 Mg1 Si1 C3 -90.26(10) . . . . ?
Si6 Mg1 Si1 C3 -169.90(10) . . . . ?
Si3 Mg1 Si1 C3 22.32(10) . . . . ?
N2 Mg1 Si2 N1 -65.40(16) . . . . ?
N3 Mg1 Si2 N1 140.86(14) . . . . ?
Si4 Mg1 Si2 N1 -43.99(16) . . . . ?
Si5 Mg1 Si2 N1 169.32(13) . . . . ?
Si1 Mg1 Si2 N1 2.77(12) . . . . ?
Si6 Mg1 Si2 N1 113.98(13) . . . . ?
Si3 Mg1 Si2 N1 -73.74(13) . . . . ?
N2 Mg1 Si2 C6 91.58(14) . . . . ?
N3 Mg1 Si2 C6 -62.15(12) . . . . ?
N1 Mg1 Si2 C6 156.98(16) . . . . ?
Si4 Mg1 Si2 C6 113.00(14) . . . . ?
Si5 Mg1 Si2 C6 -33.69(10) . . . . ?
Si1 Mg1 Si2 C6 159.75(10) . . . . ?
Si6 Mg1 Si2 C6 -89.04(10) . . . . ?
Si3 Mg1 Si2 C6 83.24(10) . . . . ?
N2 Mg1 Si2 C4 -165.46(14) . . . . ?
N3 Mg1 Si2 C4 40.81(13) . . . . ?
N1 Mg1 Si2 C4 -100.06(16) . . . . ?
Si4 Mg1 Si2 C4 -144.04(14) . . . . ?
Si5 Mg1 Si2 C4 69.27(11) . . . . ?
Si1 Mg1 Si2 C4 -97.29(11) . . . . ?
Si6 Mg1 Si2 C4 13.92(11) . . . . ?
Si3 Mg1 Si2 C4 -173.80(11) . . . . ?
N2 Mg1 Si2 C5 -10.83(19) . . . . ?
N3 Mg1 Si2 C5 -164.56(15) . . . . ?
N1 Mg1 Si2 C5 54.57(19) . . . . ?
Si4 Mg1 Si2 C5 10.6(2) . . . . ?
Si5 Mg1 Si2 C5 -136.11(14) . . . . ?
Si1 Mg1 Si2 C5 57.34(14) . . . . ?
Si6 Mg1 Si2 C5 168.55(14) . . . . ?
Si3 Mg1 Si2 C5 -19.17(15) . . . . ?
N3 Mg1 Si3 N2 -67.46(17) . . . . ?
N1 Mg1 Si3 N2 140.02(16) . . . . ?
Si4 Mg1 Si3 N2 -1.57(14) . . . . ?
Si5 Mg1 Si3 N2 -80.89(14) . . . . ?
Si1 Mg1 Si3 N2 113.82(14) . . . . ?
Si2 Mg1 Si3 N2 166.83(14) . . . . ?
Si6 Mg1 Si3 N2 -34.04(16) . . . . ?
N2 Mg1 Si3 C7 67.62(19) . . . . ?
N3 Mg1 Si3 C7 0.16(17) . . . . ?
N1 Mg1 Si3 C7 -152.36(14) . . . . ?
Si4 Mg1 Si3 C7 66.05(13) . . . . ?
Si5 Mg1 Si3 C7 -13.27(13) . . . . ?
Si1 Mg1 Si3 C7 -178.56(13) . . . . ?
Si2 Mg1 Si3 C7 -125.55(13) . . . . ?
Si6 Mg1 Si3 C7 33.58(17) . . . . ?
N2 Mg1 Si3 C9 -88.05(18) . . . . ?
N3 Mg1 Si3 C9 -155.51(14) . . . . ?
N1 Mg1 Si3 C9 51.97(12) . . . . ?
Si4 Mg1 Si3 C9 -89.62(11) . . . . ?
Si5 Mg1 Si3 C9 -168.94(11) . . . . ?
Si1 Mg1 Si3 C9 25.77(11) . . . . ?
Si2 Mg1 Si3 C9 78.78(11) . . . . ?
Si6 Mg1 Si3 C9 -122.09(14) . . . . ?
N2 Mg1 Si3 C8 169.59(17) . . . . ?
N3 Mg1 Si3 C8 102.13(14) . . . . ?
N1 Mg1 Si3 C8 -50.39(12) . . . . ?
Si4 Mg1 Si3 C8 168.02(10) . . . . ?
Si5 Mg1 Si3 C8 88.70(10) . . . . ?
Si1 Mg1 Si3 C8 -76.59(10) . . . . ?
Si2 Mg1 Si3 C8 -23.58(10) . . . . ?
Si6 Mg1 Si3 C8 135.55(13) . . . . ?
N3 Mg1 Si4 N2 141.63(15) . . . . ?
N1 Mg1 Si4 N2 -61.36(16) . . . . ?
Si5 Mg1 Si4 N2 114.13(14) . . . . ?
Si1 Mg1 Si4 N2 -73.20(13) . . . . ?
Si2 Mg1 Si4 N2 -33.50(17) . . . . ?
Si6 Mg1 Si4 N2 169.39(14) . . . . ?
Si3 Mg1 Si4 N2 1.51(13) . . . . ?
N2 Mg1 Si4 C12 -99.23(17) . . . . ?
N3 Mg1 Si4 C12 42.40(12) . . . . ?
N1 Mg1 Si4 C12 -160.59(13) . . . . ?
Si5 Mg1 Si4 C12 14.90(10) . . . . ?
Si1 Mg1 Si4 C12 -172.44(10) . . . . ?
Si2 Mg1 Si4 C12 -132.73(14) . . . . ?
Si6 Mg1 Si4 C12 70.16(10) . . . . ?
Si3 Mg1 Si4 C12 -97.72(10) . . . . ?
N2 Mg1 Si4 C11 155.85(17) . . . . ?
N3 Mg1 Si4 C11 -62.52(11) . . . . ?
N1 Mg1 Si4 C11 94.49(13) . . . . ?
Si5 Mg1 Si4 C11 -90.02(10) . . . . ?
Si1 Mg1 Si4 C11 82.65(10) . . . . ?
Si2 Mg1 Si4 C11 122.35(14) . . . . ?
Si6 Mg1 Si4 C11 -34.76(10) . . . . ?
Si3 Mg1 Si4 C11 157.36(10) . . . . ?
N2 Mg1 Si4 C10 52.62(19) . . . . ?
N3 Mg1 Si4 C10 -165.74(16) . . . . ?
N1 Mg1 Si4 C10 -8.74(18) . . . . ?
Si5 Mg1 Si4 C10 166.76(14) . . . . ?
Si1 Mg1 Si4 C10 -20.58(15) . . . . ?
Si2 Mg1 Si4 C10 19.1(2) . . . . ?
Si6 Mg1 Si4 C10 -137.99(15) . . . . ?
Si3 Mg1 Si4 C10 54.13(15) . . . . ?
N2 Mg1 Si5 N3 132.62(14) . . . . ?
N1 Mg1 Si5 N3 -77.85(15) . . . . ?
Si4 Mg1 Si5 N3 106.22(12) . . . . ?
Si1 Mg1 Si5 N3 -57.18(14) . . . . ?
Si2 Mg1 Si5 N3 -84.33(12) . . . . ?
Si6 Mg1 Si5 N3 -0.40(12) . . . . ?
Si3 Mg1 Si5 N3 160.17(13) . . . . ?
N2 Mg1 Si5 C13 -47.23(10) . . . . ?
N3 Mg1 Si5 C13 -179.85(15) . . . . ?
N1 Mg1 Si5 C13 102.30(12) . . . . ?
Si4 Mg1 Si5 C13 -73.63(8) . . . . ?
Si1 Mg1 Si5 C13 122.97(11) . . . . ?
Si2 Mg1 Si5 C13 95.82(9) . . . . ?
Si6 Mg1 Si5 C13 179.75(9) . . . . ?
Si3 Mg1 Si5 C13 -19.68(9) . . . . ?
N2 Mg1 Si5 C14 53.99(13) . . . . ?
N3 Mg1 Si5 C14 -78.63(16) . . . . ?
N1 Mg1 Si5 C14 -156.48(13) . . . . ?
Si4 Mg1 Si5 C14 27.60(12) . . . . ?
Si1 Mg1 Si5 C14 -135.81(13) . . . . ?
Si2 Mg1 Si5 C14 -162.96(11) . . . . ?
Si6 Mg1 Si5 C14 -79.03(11) . . . . ?
Si3 Mg1 Si5 C14 81.54(12) . . . . ?
N2 Mg1 Si5 C15 -146.14(13) . . . . ?
N3 Mg1 Si5 C15 81.24(17) . . . . ?
N1 Mg1 Si5 C15 3.39(15) . . . . ?
Si4 Mg1 Si5 C15 -172.54(12) . . . . ?
Si1 Mg1 Si5 C15 24.06(15) . . . . ?
Si2 Mg1 Si5 C15 -3.09(12) . . . . ?
Si6 Mg1 Si5 C15 80.84(12) . . . . ?
Si3 Mg1 Si5 C15 -118.59(12) . . . . ?
N2 Mg1 Si6 N3 -75.88(16) . . . . ?
N1 Mg1 Si6 N3 130.54(15) . . . . ?
Si4 Mg1 Si6 N3 -82.72(13) . . . . ?
Si5 Mg1 Si6 N3 0.41(12) . . . . ?
Si1 Mg1 Si6 N3 158.70(13) . . . . ?
Si2 Mg1 Si6 N3 104.72(13) . . . . ?
Si3 Mg1 Si6 N3 -55.49(16) . . . . ?
N2 Mg1 Si6 C17 106.36(13) . . . . ?
N3 Mg1 Si6 C17 -177.76(16) . . . . ?
N1 Mg1 Si6 C17 -47.22(11) . . . . ?
Si4 Mg1 Si6 C17 99.51(10) . . . . ?
Si5 Mg1 Si6 C17 -177.36(10) . . . . ?
Si1 Mg1 Si6 C17 -19.07(10) . . . . ?
Si2 Mg1 Si6 C17 -73.04(10) . . . . ?
Si3 Mg1 Si6 C17 126.75(13) . . . . ?
N2 Mg1 Si6 C16 -150.46(15) . . . . ?
N3 Mg1 Si6 C16 -74.58(18) . . . . ?
N1 Mg1 Si6 C16 55.96(15) . . . . ?
Si4 Mg1 Si6 C16 -157.31(13) . . . . ?
Si5 Mg1 Si6 C16 -74.18(13) . . . . ?
Si1 Mg1 Si6 C16 84.11(13) . . . . ?
Si2 Mg1 Si6 C16 30.14(13) . . . . ?
Si3 Mg1 Si6 C16 -130.07(15) . . . . ?
N2 Mg1 Si6 C18 7.79(16) . . . . ?
N3 Mg1 Si6 C18 83.67(17) . . . . ?
N1 Mg1 Si6 C18 -145.79(13) . . . . ?
Si4 Mg1 Si6 C18 0.95(12) . . . . ?
Si5 Mg1 Si6 C18 84.08(12) . . . . ?
Si1 Mg1 Si6 C18 -117.63(12) . . . . ?
Si2 Mg1 Si6 C18 -171.61(11) . . . . ?
Si3 Mg1 Si6 C18 28.18(16) . . . . ?
N5 Mg2 Si7 N4 -132.02(15) . . . . ?
N6 Mg2 Si7 N4 71.48(16) . . . . ?
Si9 Mg2 Si7 N4 -160.45(14) . . . . ?
Si8 Mg2 Si7 N4 2.25(13) . . . . ?
Si11 Mg2 Si7 N4 40.47(15) . . . . ?
Si12 Mg2 Si7 N4 84.02(13) . . . . ?
Si10 Mg2 Si7 N4 -107.26(13) . . . . ?
N5 Mg2 Si7 C33 57.63(12) . . . . ?
N4 Mg2 Si7 C33 -170.36(17) . . . . ?
N6 Mg2 Si7 C33 -98.87(13) . . . . ?
Si9 Mg2 Si7 C33 29.19(10) . . . . ?
Si8 Mg2 Si7 C33 -168.11(10) . . . . ?
Si11 Mg2 Si7 C33 -129.89(12) . . . . ?
Si12 Mg2 Si7 C33 -86.34(10) . . . . ?
Si10 Mg2 Si7 C33 82.38(10) . . . . ?
N5 Mg2 Si7 C35 160.20(15) . . . . ?
N4 Mg2 Si7 C35 -67.79(18) . . . . ?
N6 Mg2 Si7 C35 3.70(17) . . . . ?
Si9 Mg2 Si7 C35 131.76(13) . . . . ?
Si8 Mg2 Si7 C35 -65.54(13) . . . . ?
Si11 Mg2 Si7 C35 -27.32(17) . . . . ?
Si12 Mg2 Si7 C35 16.23(14) . . . . ?
Si10 Mg2 Si7 C35 -175.05(13) . . . . ?
N5 Mg2 Si7 C34 -43.25(12) . . . . ?
N4 Mg2 Si7 C34 88.76(17) . . . . ?
N6 Mg2 Si7 C34 160.25(13) . . . . ?
Si9 Mg2 Si7 C34 -71.69(11) . . . . ?
Si8 Mg2 Si7 C34 91.01(10) . . . . ?
Si11 Mg2 Si7 C34 129.23(12) . . . . ?
Si12 Mg2 Si7 C34 172.78(10) . . . . ?
Si10 Mg2 Si7 C34 -18.50(10) . . . . ?
N5 Mg2 Si8 N4 69.93(16) . . . . ?
N6 Mg2 Si8 N4 -137.73(15) . . . . ?
Si9 Mg2 Si8 N4 48.70(16) . . . . ?
Si11 Mg2 Si8 N4 -166.28(13) . . . . ?
Si7 Mg2 Si8 N4 -2.22(13) . . . . ?
Si12 Mg2 Si8 N4 -110.93(13) . . . . ?
Si10 Mg2 Si8 N4 77.19(13) . . . . ?
N5 Mg2 Si8 C36 169.15(14) . . . . ?
N4 Mg2 Si8 C36 99.21(17) . . . . ?
N6 Mg2 Si8 C36 -38.51(13) . . . . ?
Si9 Mg2 Si8 C36 147.92(13) . . . . ?
Si11 Mg2 Si8 C36 -67.06(11) . . . . ?
Si7 Mg2 Si8 C36 96.99(11) . . . . ?
Si12 Mg2 Si8 C36 -11.72(11) . . . . ?
Si10 Mg2 Si8 C36 176.40(11) . . . . ?
N5 Mg2 Si8 C37 -88.73(14) . . . . ?
N4 Mg2 Si8 C37 -158.66(17) . . . . ?
N6 Mg2 Si8 C37 63.61(12) . . . . ?
Si9 Mg2 Si8 C37 -109.96(14) . . . . ?
Si11 Mg2 Si8 C37 35.06(10) . . . . ?
Si7 Mg2 Si8 C37 -160.88(10) . . . . ?
Si12 Mg2 Si8 C37 90.41(10) . . . . ?
Si10 Mg2 Si8 C37 -81.47(10) . . . . ?
N5 Mg2 Si8 C38 12.43(18) . . . . ?
N4 Mg2 Si8 C38 -57.50(18) . . . . ?
N6 Mg2 Si8 C38 164.77(15) . . . . ?
Si9 Mg2 Si8 C38 -8.80(19) . . . . ?
Si11 Mg2 Si8 C38 136.22(14) . . . . ?
Si7 Mg2 Si8 C38 -59.73(14) . . . . ?
Si12 Mg2 Si8 C38 -168.44(14) . . . . ?
Si10 Mg2 Si8 C38 19.68(14) . . . . ?
N4 Mg2 Si9 N5 63.97(16) . . . . ?
N6 Mg2 Si9 N5 -139.70(15) . . . . ?
Si8 Mg2 Si9 N5 33.84(16) . . . . ?
Si11 Mg2 Si9 N5 -112.17(14) . . . . ?
Si7 Mg2 Si9 N5 76.72(14) . . . . ?
Si12 Mg2 Si9 N5 -167.43(14) . . . . ?
Si10 Mg2 Si9 N5 0.07(13) . . . . ?
N5 Mg2 Si9 C39 -159.69(17) . . . . ?
N4 Mg2 Si9 C39 -95.71(14) . . . . ?
N6 Mg2 Si9 C39 60.62(12) . . . . ?
Si8 Mg2 Si9 C39 -125.85(14) . . . . ?
Si11 Mg2 Si9 C39 88.14(10) . . . . ?
Si7 Mg2 Si9 C39 -82.96(10) . . . . ?
Si12 Mg2 Si9 C39 32.89(10) . . . . ?
Si10 Mg2 Si9 C39 -159.61(10) . . . . ?
N5 Mg2 Si9 C41 96.73(18) . . . . ?
N4 Mg2 Si9 C41 160.70(15) . . . . ?
N6 Mg2 Si9 C41 -42.97(14) . . . . ?
Si8 Mg2 Si9 C41 130.57(15) . . . . ?
Si11 Mg2 Si9 C41 -15.44(12) . . . . ?
Si7 Mg2 Si9 C41 173.45(12) . . . . ?
Si12 Mg2 Si9 C41 -70.70(12) . . . . ?
Si10 Mg2 Si9 C41 96.80(12) . . . . ?
N5 Mg2 Si9 C40 -59.5(2) . . . . ?
N4 Mg2 Si9 C40 4.45(19) . . . . ?
N6 Mg2 Si9 C40 160.78(16) . . . . ?
Si8 Mg2 Si9 C40 -25.68(19) . . . . ?
Si11 Mg2 Si9 C40 -171.69(15) . . . . ?
Si7 Mg2 Si9 C40 17.20(15) . . . . ?
Si12 Mg2 Si9 C40 133.05(15) . . . . ?
Si10 Mg2 Si9 C40 -59.45(15) . . . . ?
N4 Mg2 Si10 N5 -140.50(16) . . . . ?
N6 Mg2 Si10 N5 67.40(17) . . . . ?
Si9 Mg2 Si10 N5 -0.08(14) . . . . ?
Si8 Mg2 Si10 N5 -168.04(15) . . . . ?
Si11 Mg2 Si10 N5 80.30(15) . . . . ?
Si7 Mg2 Si10 N5 -113.96(15) . . . . ?
Si12 Mg2 Si10 N5 34.91(17) . . . . ?
N5 Mg2 Si10 C44 -167.63(18) . . . . ?
N4 Mg2 Si10 C44 51.87(12) . . . . ?
N6 Mg2 Si10 C44 -100.23(14) . . . . ?
Si9 Mg2 Si10 C44 -167.71(11) . . . . ?
Si8 Mg2 Si10 C44 24.33(11) . . . . ?
Si11 Mg2 Si10 C44 -87.33(11) . . . . ?
Si7 Mg2 Si10 C44 78.41(11) . . . . ?
Si12 Mg2 Si10 C44 -132.71(14) . . . . ?
N5 Mg2 Si10 C42 89.48(19) . . . . ?
N4 Mg2 Si10 C42 -51.02(14) . . . . ?
N6 Mg2 Si10 C42 156.88(15) . . . . ?
Si9 Mg2 Si10 C42 89.40(13) . . . . ?
Si8 Mg2 Si10 C42 -78.55(13) . . . . ?
Si11 Mg2 Si10 C42 169.78(12) . . . . ?
Si7 Mg2 Si10 C42 -24.48(12) . . . . ?
Si12 Mg2 Si10 C42 124.40(16) . . . . ?
N5 Mg2 Si10 C43 -64.5(2) . . . . ?
N4 Mg2 Si10 C43 154.95(15) . . . . ?
N6 Mg2 Si10 C43 2.85(18) . . . . ?
Si9 Mg2 Si10 C43 -64.62(14) . . . . ?
Si8 Mg2 Si10 C43 127.42(14) . . . . ?
Si11 Mg2 Si10 C43 15.76(15) . . . . ?
Si7 Mg2 Si10 C43 -178.50(14) . . . . ?
Si12 Mg2 Si10 C43 -29.63(19) . . . . ?
N5 Mg2 Si11 N6 -133.96(14) . . . . ?
N4 Mg2 Si11 N6 76.84(15) . . . . ?
Si9 Mg2 Si11 N6 -106.71(12) . . . . ?
Si8 Mg2 Si11 N6 85.23(12) . . . . ?
Si7 Mg2 Si11 N6 53.64(14) . . . . ?
Si12 Mg2 Si11 N6 0.70(12) . . . . ?
Si10 Mg2 Si11 N6 -161.12(13) . . . . ?
N5 Mg2 Si11 C45 -57.06(14) . . . . ?
N4 Mg2 Si11 C45 153.74(14) . . . . ?
N6 Mg2 Si11 C45 76.90(17) . . . . ?
Si9 Mg2 Si11 C45 -29.81(12) . . . . ?
Si8 Mg2 Si11 C45 162.13(12) . . . . ?
Si7 Mg2 Si11 C45 130.54(13) . . . . ?
Si12 Mg2 Si11 C45 77.60(12) . . . . ?
Si10 Mg2 Si11 C45 -84.22(12) . . . . ?
N5 Mg2 Si11 C46 44.59(11) . . . . ?
N4 Mg2 Si11 C46 -104.61(12) . . . . ?
N6 Mg2 Si11 C46 178.55(15) . . . . ?
Si9 Mg2 Si11 C46 71.84(9) . . . . ?
Si8 Mg2 Si11 C46 -96.22(9) . . . . ?
Si7 Mg2 Si11 C46 -127.82(11) . . . . ?
Si12 Mg2 Si11 C46 179.25(9) . . . . ?
Si10 Mg2 Si11 C46 17.42(9) . . . . ?
N5 Mg2 Si11 C47 144.01(14) . . . . ?
N4 Mg2 Si11 C47 -5.19(15) . . . . ?
N6 Mg2 Si11 C47 -82.03(17) . . . . ?
Si9 Mg2 Si11 C47 171.26(12) . . . . ?
Si8 Mg2 Si11 C47 3.20(13) . . . . ?
Si7 Mg2 Si11 C47 -28.39(16) . . . . ?
Si12 Mg2 Si11 C47 -81.33(12) . . . . ?
Si10 Mg2 Si11 C47 116.85(12) . . . . ?
N5 Mg2 Si12 N6 74.26(16) . . . . ?
N4 Mg2 Si12 N6 -131.48(14) . . . . ?
Si9 Mg2 Si12 N6 82.67(13) . . . . ?
Si8 Mg2 Si12 N6 -104.85(13) . . . . ?
Si11 Mg2 Si12 N6 -0.72(12) . . . . ?
Si7 Mg2 Si12 N6 -159.58(13) . . . . ?
Si10 Mg2 Si12 N6 53.17(16) . . . . ?
N5 Mg2 Si12 C49 -108.17(14) . . . . ?
N4 Mg2 Si12 C49 46.09(12) . . . . ?
N6 Mg2 Si12 C49 177.56(16) . . . . ?
Si9 Mg2 Si12 C49 -99.77(10) . . . . ?
Si8 Mg2 Si12 C49 72.72(10) . . . . ?
Si11 Mg2 Si12 C49 176.84(10) . . . . ?
Si7 Mg2 Si12 C49 17.98(10) . . . . ?
Si10 Mg2 Si12 C49 -129.27(14) . . . . ?
N5 Mg2 Si12 C50 149.18(15) . . . . ?
N4 Mg2 Si12 C50 -56.56(14) . . . . ?
N6 Mg2 Si12 C50 74.92(18) . . . . ?
Si9 Mg2 Si12 C50 157.59(12) . . . . ?
Si8 Mg2 Si12 C50 -29.93(13) . . . . ?
Si11 Mg2 Si12 C50 74.20(13) . . . . ?
Si7 Mg2 Si12 C50 -84.66(13) . . . . ?
Si10 Mg2 Si12 C50 128.08(15) . . . . ?
N5 Mg2 Si12 C48 -8.64(16) . . . . ?
N4 Mg2 Si12 C48 145.62(13) . . . . ?
N6 Mg2 Si12 C48 -82.91(17) . . . . ?
Si9 Mg2 Si12 C48 -0.24(12) . . . . ?
Si8 Mg2 Si12 C48 172.25(11) . . . . ?
Si11 Mg2 Si12 C48 -83.63(11) . . . . ?
Si7 Mg2 Si12 C48 117.52(11) . . . . ?
Si10 Mg2 Si12 C48 -29.74(16) . . . . ?
C1 Si1 N1 Si2 165.17(14) . . . . ?
C2 Si1 N1 Si2 43.56(19) . . . . ?
C3 Si1 N1 Si2 -75.32(17) . . . . ?
Mg1 Si1 N1 Si2 174.9(2) . . . . ?
C1 Si1 N1 Mg1 -9.68(17) . . . . ?
C2 Si1 N1 Mg1 -131.29(13) . . . . ?
C3 Si1 N1 Mg1 109.83(14) . . . . ?
C6 Si2 N1 Si1 160.46(15) . . . . ?
C4 Si2 N1 Si1 -80.22(18) . . . . ?
C5 Si2 N1 Si1 41.58(19) . . . . ?
Mg1 Si2 N1 Si1 -174.8(2) . . . . ?
C6 Si2 N1 Mg1 -24.70(17) . . . . ?
C4 Si2 N1 Mg1 94.62(15) . . . . ?
C5 Si2 N1 Mg1 -143.58(13) . . . . ?
N2 Mg1 N1 Si1 -52.75(15) . . . . ?
N3 Mg1 N1 Si1 129.28(12) . . . . ?
Si4 Mg1 N1 Si1 -24.50(17) . . . . ?
Si5 Mg1 N1 Si1 161.41(8) . . . . ?
Si2 Mg1 N1 Si1 175.1(2) . . . . ?
Si6 Mg1 N1 Si1 105.48(11) . . . . ?
Si3 Mg1 N1 Si1 -72.22(12) . . . . ?
N2 Mg1 N1 Si2 132.16(12) . . . . ?
N3 Mg1 N1 Si2 -45.81(16) . . . . ?
Si4 Mg1 N1 Si2 160.42(7) . . . . ?
Si5 Mg1 N1 Si2 -13.68(16) . . . . ?
Si1 Mg1 N1 Si2 -175.1(2) . . . . ?
Si6 Mg1 N1 Si2 -69.61(12) . . . . ?
Si3 Mg1 N1 Si2 112.69(11) . . . . ?
C12 Si4 N2 Si3 -81.79(18) . . . . ?
C11 Si4 N2 Si3 157.20(15) . . . . ?
C10 Si4 N2 Si3 37.01(19) . . . . ?
Mg1 Si4 N2 Si3 -177.2(2) . . . . ?
C12 Si4 N2 Mg1 95.44(15) . . . . ?
C11 Si4 N2 Mg1 -25.57(17) . . . . ?
C10 Si4 N2 Mg1 -145.76(14) . . . . ?
C7 Si3 N2 Si4 46.46(19) . . . . ?
C9 Si3 N2 Si4 -74.31(17) . . . . ?
C8 Si3 N2 Si4 166.16(15) . . . . ?
Mg1 Si3 N2 Si4 177.2(2) . . . . ?
C7 Si3 N2 Mg1 -130.69(15) . . . . ?
C9 Si3 N2 Mg1 108.53(15) . . . . ?
C8 Si3 N2 Mg1 -10.99(18) . . . . ?
N3 Mg1 N2 Si4 -45.77(17) . . . . ?
N1 Mg1 N2 Si4 136.30(12) . . . . ?
Si5 Mg1 N2 Si4 -69.89(13) . . . . ?
Si1 Mg1 N2 Si4 114.27(12) . . . . ?
Si2 Mg1 N2 Si4 165.10(8) . . . . ?
Si6 Mg1 N2 Si4 -14.06(18) . . . . ?
Si3 Mg1 N2 Si4 -177.3(2) . . . . ?
N3 Mg1 N2 Si3 131.50(13) . . . . ?
N1 Mg1 N2 Si3 -46.42(17) . . . . ?
Si4 Mg1 N2 Si3 177.3(2) . . . . ?
Si5 Mg1 N2 Si3 107.38(12) . . . . ?
Si1 Mg1 N2 Si3 -68.46(13) . . . . ?
Si2 Mg1 N2 Si3 -17.63(19) . . . . ?
Si6 Mg1 N2 Si3 163.21(8) . . . . ?
C17 Si6 N3 Si5 -176.89(14) . . . . ?
C16 Si6 N3 Si5 -54.16(18) . . . . ?
C18 Si6 N3 Si5 65.62(18) . . . . ?
Mg1 Si6 N3 Si5 -179.2(2) . . . . ?
C17 Si6 N3 Mg1 2.35(17) . . . . ?
C16 Si6 N3 Mg1 125.08(14) . . . . ?
C18 Si6 N3 Mg1 -115.14(14) . . . . ?
C13 Si5 N3 Si6 179.41(13) . . . . ?
C14 Si5 N3 Si6 -59.71(18) . . . . ?
C15 Si5 N3 Si6 61.37(18) . . . . ?
Mg1 Si5 N3 Si6 179.3(2) . . . . ?
C13 Si5 N3 Mg1 0.15(16) . . . . ?
C14 Si5 N3 Mg1 121.03(13) . . . . ?
C15 Si5 N3 Mg1 -117.88(14) . . . . ?
N2 Mg1 N3 Si6 123.76(12) . . . . ?
N1 Mg1 N3 Si6 -58.33(15) . . . . ?
Si4 Mg1 N3 Si6 103.62(11) . . . . ?
Si5 Mg1 N3 Si6 -179.3(2) . . . . ?
Si1 Mg1 N3 Si6 -28.49(17) . . . . ?
Si2 Mg1 N3 Si6 -78.02(12) . . . . ?
Si3 Mg1 N3 Si6 153.29(8) . . . . ?
N2 Mg1 N3 Si5 -56.95(15) . . . . ?
N1 Mg1 N3 Si5 120.96(12) . . . . ?
Si4 Mg1 N3 Si5 -77.09(11) . . . . ?
Si1 Mg1 N3 Si5 150.80(8) . . . . ?
Si2 Mg1 N3 Si5 101.27(11) . . . . ?
Si6 Mg1 N3 Si5 179.3(2) . . . . ?
Si3 Mg1 N3 Si5 -27.42(17) . . . . ?
C33 Si7 N4 Si8 -165.59(15) . . . . ?
C35 Si7 N4 Si8 -44.2(2) . . . . ?
C34 Si7 N4 Si8 76.11(18) . . . . ?
Mg2 Si7 N4 Si8 -175.8(2) . . . . ?
C33 Si7 N4 Mg2 10.23(18) . . . . ?
C35 Si7 N4 Mg2 131.60(14) . . . . ?
C34 Si7 N4 Mg2 -108.07(15) . . . . ?
C36 Si8 N4 Si7 79.43(18) . . . . ?
C37 Si8 N4 Si7 -161.57(15) . . . . ?
C38 Si8 N4 Si7 -43.04(19) . . . . ?
Mg2 Si8 N4 Si7 175.9(2) . . . . ?
C36 Si8 N4 Mg2 -96.42(15) . . . . ?
C37 Si8 N4 Mg2 22.58(17) . . . . ?
C38 Si8 N4 Mg2 141.11(13) . . . . ?
N5 Mg2 N4 Si7 56.02(16) . . . . ?
N6 Mg2 N4 Si7 -126.55(13) . . . . ?
Si9 Mg2 N4 Si7 26.64(18) . . . . ?
Si8 Mg2 N4 Si7 -176.0(2) . . . . ?
Si11 Mg2 N4 Si7 -158.41(8) . . . . ?
Si12 Mg2 N4 Si7 -103.29(12) . . . . ?
Si10 Mg2 N4 Si7 75.01(12) . . . . ?
N5 Mg2 N4 Si8 -127.94(13) . . . . ?
N6 Mg2 N4 Si8 49.49(16) . . . . ?
Si9 Mg2 N4 Si8 -157.32(8) . . . . ?
Si11 Mg2 N4 Si8 17.63(17) . . . . ?
Si7 Mg2 N4 Si8 176.0(2) . . . . ?
Si12 Mg2 N4 Si8 72.75(12) . . . . ?
Si10 Mg2 N4 Si8 -108.95(12) . . . . ?
C39 Si9 N5 Si10 -158.46(15) . . . . ?
C41 Si9 N5 Si10 81.5(2) . . . . ?
C40 Si9 N5 Si10 -39.7(2) . . . . ?
Mg2 Si9 N5 Si10 -179.9(2) . . . . ?
C39 Si9 N5 Mg2 21.40(18) . . . . ?
C41 Si9 N5 Mg2 -98.66(16) . . . . ?
C40 Si9 N5 Mg2 140.16(14) . . . . ?
C44 Si10 N5 Si9 -166.93(16) . . . . ?
C42 Si10 N5 Si9 73.63(19) . . . . ?
C43 Si10 N5 Si9 -47.4(2) . . . . ?
Mg2 Si10 N5 Si9 179.9(3) . . . . ?
C44 Si10 N5 Mg2 13.22(19) . . . . ?
C42 Si10 N5 Mg2 -106.22(17) . . . . ?
C43 Si10 N5 Mg2 132.79(15) . . . . ?
N4 Mg2 N5 Si9 -134.16(12) . . . . ?
N6 Mg2 N5 Si9 48.50(17) . . . . ?
Si8 Mg2 N5 Si9 -164.23(8) . . . . ?
Si11 Mg2 N5 Si9 72.21(13) . . . . ?
Si7 Mg2 N5 Si9 -111.13(12) . . . . ?
Si12 Mg2 N5 Si9 16.97(18) . . . . ?
Si10 Mg2 N5 Si9 -179.9(2) . . . . ?
N4 Mg2 N5 Si10 45.71(17) . . . . ?
N6 Mg2 N5 Si10 -131.64(13) . . . . ?
Si9 Mg2 N5 Si10 179.9(2) . . . . ?
Si8 Mg2 N5 Si10 15.63(19) . . . . ?
Si11 Mg2 N5 Si10 -107.93(13) . . . . ?
Si7 Mg2 N5 Si10 68.73(14) . . . . ?
Si12 Mg2 N5 Si10 -163.16(9) . . . . ?
C49 Si12 N6 Si11 176.07(14) . . . . ?
C50 Si12 N6 Si11 54.20(18) . . . . ?
C48 Si12 N6 Si11 -65.96(18) . . . . ?
Mg2 Si12 N6 Si11 178.7(2) . . . . ?
C49 Si12 N6 Mg2 -2.58(17) . . . . ?
C50 Si12 N6 Mg2 -124.46(15) . . . . ?
C48 Si12 N6 Mg2 115.38(14) . . . . ?
C45 Si11 N6 Si12 58.73(18) . . . . ?
C46 Si11 N6 Si12 179.78(13) . . . . ?
C47 Si11 N6 Si12 -61.95(18) . . . . ?
Mg2 Si11 N6 Si12 -178.7(2) . . . . ?
C45 Si11 N6 Mg2 -122.59(14) . . . . ?
C46 Si11 N6 Mg2 -1.53(16) . . . . ?
C47 Si11 N6 Mg2 116.73(14) . . . . ?
N5 Mg2 N6 Si12 -125.68(12) . . . . ?
N4 Mg2 N6 Si12 56.99(15) . . . . ?
Si9 Mg2 N6 Si12 -104.19(11) . . . . ?
Si8 Mg2 N6 Si12 78.17(12) . . . . ?
Si11 Mg2 N6 Si12 178.7(2) . . . . ?
Si7 Mg2 N6 Si12 26.81(17) . . . . ?
Si10 Mg2 N6 Si12 -155.02(8) . . . . ?
N5 Mg2 N6 Si11 55.58(16) . . . . ?
N4 Mg2 N6 Si11 -121.75(12) . . . . ?
Si9 Mg2 N6 Si11 77.07(11) . . . . ?
Si8 Mg2 N6 Si11 -100.57(11) . . . . ?
Si7 Mg2 N6 Si11 -151.93(8) . . . . ?
Si12 Mg2 N6 Si11 -178.7(2) . . . . ?
Si10 Mg2 N6 Si11 26.24(17) . . . . ?
N8 K1 N7 C66 -65.26(17) . . . . ?
C19 K1 N7 C66 115.5(2) . . . . ?
C37 K1 N7 C66 -143.29(17) 2_746 . . . ?
C18 K1 N7 C66 13.8(4) 2_745 . . . ?
C32 K1 N7 C66 -64.70(17) . . . . ?
C31 K1 N7 C66 -44.10(18) . . . . ?
N8 K1 N7 C19 179.25(17) . . . . ?
C37 K1 N7 C19 101.22(15) 2_746 . . . ?
C18 K1 N7 C19 -101.7(4) 2_745 . . . ?
C32 K1 N7 C19 179.81(16) . . . . ?
C31 K1 N7 C19 -159.60(15) . . . . ?
N8 K1 N7 C23 67.24(16) . . . . ?
C19 K1 N7 C23 -112.0(2) . . . . ?
C37 K1 N7 C23 -10.79(17) 2_746 . . . ?
C18 K1 N7 C23 146.3(3) 2_745 . . . ?
C32 K1 N7 C23 67.80(16) . . . . ?
C31 K1 N7 C23 88.40(17) . . . . ?
N7 K1 N8 C32 178.66(18) . . . . ?
C19 K1 N8 C32 179.01(16) . . . . ?
C37 K1 N8 C32 -78.89(17) 2_746 . . . ?
C18 K1 N8 C32 11.65(18) 2_745 . . . ?
C31 K1 N8 C32 28.99(16) . . . . ?
N7 K1 N8 C27 -64.03(17) . . . . ?
C19 K1 N8 C27 -63.68(18) . . . . ?
C37 K1 N8 C27 38.43(17) 2_746 . . . ?
C18 K1 N8 C27 128.96(17) 2_745 . . . ?
C32 K1 N8 C27 117.3(3) . . . . ?
C31 K1 N8 C27 146.3(2) . . . . ?
N7 K1 N8 C28 63.14(16) . . . . ?
C19 K1 N8 C28 63.49(17) . . . . ?
C37 K1 N8 C28 165.59(17) 2_746 . . . ?
C18 K1 N8 C28 -103.88(16) 2_745 . . . ?
C32 K1 N8 C28 -115.5(2) . . . . ?
C31 K1 N8 C28 -86.53(18) . . . . ?
N10 K2 N9 C65 -58.70(18) . . . . ?
C51 K2 N9 C65 117.2(3) . . . . ?
C34 K2 N9 C65 -144.44(18) 2_756 . . . ?
C64 K2 N9 C65 -57.49(18) . . . . ?
C55 K2 N9 C65 -131.5(3) . . . . ?
C59 K2 N9 C65 -84.97(18) . . . . ?
N10 K2 N9 C51 -175.93(19) . . . . ?
C34 K2 N9 C51 98.34(17) 2_756 . . . ?
C64 K2 N9 C51 -174.71(17) . . . . ?
C55 K2 N9 C51 111.3(2) . . . . ?
C59 K2 N9 C51 157.81(19) . . . . ?
N10 K2 N9 C55 72.77(15) . . . . ?
C51 K2 N9 C55 -111.3(2) . . . . ?
C34 K2 N9 C55 -12.96(16) 2_756 . . . ?
C64 K2 N9 C55 73.99(16) . . . . ?
C59 K2 N9 C55 46.51(15) . . . . ?
N9 K2 N10 C59 -69.80(16) . . . . ?
C51 K2 N10 C59 -71.68(17) . . . . ?
C34 K2 N10 C59 32.84(16) 2_756 . . . ?
C64 K2 N10 C59 113.0(2) . . . . ?
C55 K2 N10 C59 -42.25(15) . . . . ?
N9 K2 N10 C64 177.17(18) . . . . ?
C51 K2 N10 C64 175.28(17) . . . . ?
C34 K2 N10 C64 -80.19(17) 2_756 . . . ?
C55 K2 N10 C64 -155.28(19) . . . . ?
C59 K2 N10 C64 -113.0(2) . . . . ?
N9 K2 N10 C60 57.77(19) . . . . ?
C51 K2 N10 C60 55.9(2) . . . . ?
C34 K2 N10 C60 160.4(2) 2_756 . . . ?
C64 K2 N10 C60 -119.4(3) . . . . ?
C55 K2 N10 C60 85.3(2) . . . . ?
C59 K2 N10 C60 127.6(3) . . . . ?
C66 N7 C19 C20 75.4(3) . . . . ?
C23 N7 C19 C20 -53.3(3) . . . . ?
K1 N7 C19 C20 -165.2(2) . . . . ?
C66 N7 C19 K1 -119.3(2) . . . . ?
C23 N7 C19 K1 111.87(18) . . . . ?
N8 K1 C19 N7 -0.67(15) . . . . ?
C37 K1 C19 N7 -83.69(15) 2_746 . . . ?
C18 K1 C19 N7 154.05(15) 2_745 . . . ?
C32 K1 C19 N7 -0.21(17) . . . . ?
C31 K1 C19 N7 25.56(19) . . . . ?
N7 K1 C19 C20 83.8(8) . . . . ?
N8 K1 C19 C20 83.1(8) . . . . ?
C37 K1 C19 C20 0.1(8) 2_746 . . . ?
C18 K1 C19 C20 -122.1(8) 2_745 . . . ?
C32 K1 C19 C20 83.6(8) . . . . ?
C31 K1 C19 C20 109.4(8) . . . . ?
N7 C19 C20 C21 57.2(3) . . . . ?
K1 C19 C20 C21 -19.9(10) . . . . ?
C19 C20 C21 C22 -56.2(3) . . . . ?
C20 C21 C22 C23 56.0(3) . . . . ?
C66 N7 C23 C22 -78.4(3) . . . . ?
C19 N7 C23 C22 49.4(3) . . . . ?
K1 N7 C23 C22 147.68(17) . . . . ?
C66 N7 C23 C24 46.4(3) . . . . ?
C19 N7 C23 C24 174.3(2) . . . . ?
K1 N7 C23 C24 -87.4(2) . . . . ?
C21 C22 C23 N7 -52.9(3) . . . . ?
C21 C22 C23 C24 -178.6(2) . . . . ?
N7 C23 C24 C25 -52.7(3) . . . . ?
C22 C23 C24 C25 73.8(3) . . . . ?
N7 C23 C24 C27 69.5(3) . . . . ?
C22 C23 C24 C27 -164.1(2) . . . . ?
C27 C24 C25 C26 -63.7(3) . . . . ?
C23 C24 C25 C26 62.2(3) . . . . ?
C24 C25 C26 C66 -65.3(3) . . . . ?
C24 C25 C26 C28 63.1(3) . . . . ?
C32 N8 C27 C24 -172.1(2) . . . . ?
C28 N8 C27 C24 -52.0(3) . . . . ?
K1 N8 C27 C24 75.9(2) . . . . ?
C25 C24 C27 N8 60.3(3) . . . . ?
C23 C24 C27 N8 -63.6(3) . . . . ?
C32 N8 C28 C29 -63.0(3) . . . . ?
C27 N8 C28 C29 176.4(2) . . . . ?
K1 N8 C28 C29 47.5(2) . . . . ?
C32 N8 C28 C26 170.0(2) . . . . ?
C27 N8 C28 C26 49.4(3) . . . . ?
K1 N8 C28 C26 -79.5(2) . . . . ?
C25 C26 C28 N8 -56.9(3) . . . . ?
C66 C26 C28 N8 66.7(3) . . . . ?
C25 C26 C28 C29 177.9(2) . . . . ?
C66 C26 C28 C29 -58.5(3) . . . . ?
N8 C28 C29 C30 59.8(3) . . . . ?
C26 C28 C29 C30 -173.2(2) . . . . ?
C28 C29 C30 C31 -52.9(3) . . . . ?
C29 C30 C31 C32 49.8(3) . . . . ?
C29 C30 C31 K1 -30.1(3) . . . . ?
N7 K1 C31 C30 53.53(19) . . . . ?
N8 K1 C31 C30 80.85(18) . . . . ?
C19 K1 C31 C30 41.6(2) . . . . ?
C37 K1 C31 C30 153.10(18) 2_746 . . . ?
C18 K1 C31 C30 -115.8(2) 2_745 . . . ?
C32 K1 C31 C30 109.0(2) . . . . ?
N7 K1 C31 C32 -55.43(17) . . . . ?
N8 K1 C31 C32 -28.10(15) . . . . ?
C19 K1 C31 C32 -67.32(19) . . . . ?
C37 K1 C31 C32 44.14(17) 2_746 . . . ?
C18 K1 C31 C32 135.29(18) 2_745 . . . ?
C27 N8 C32 C31 -177.7(2) . . . . ?
C28 N8 C32 C31 61.0(3) . . . . ?
K1 N8 C32 C31 -57.2(2) . . . . ?
C27 N8 C32 K1 -120.5(2) . . . . ?
C28 N8 C32 K1 118.1(2) . . . . ?
C30 C31 C32 N8 -54.9(3) . . . . ?
K1 C31 C32 N8 44.44(19) . . . . ?
C30 C31 C32 K1 -99.4(2) . . . . ?
N7 K1 C32 N8 -1.19(16) . . . . ?
C19 K1 C32 N8 -1.09(18) . . . . ?
C37 K1 C32 N8 97.25(16) 2_746 . . . ?
C18 K1 C32 N8 -169.41(16) 2_745 . . . ?
C31 K1 C32 N8 -127.5(3) . . . . ?
N7 K1 C32 C31 126.27(17) . . . . ?
N8 K1 C32 C31 127.5(3) . . . . ?
C19 K1 C32 C31 126.38(16) . . . . ?
C37 K1 C32 C31 -135.28(17) 2_746 . . . ?
C18 K1 C32 C31 -41.94(17) 2_745 . . . ?
C19 N7 C66 C26 -178.1(2) . . . . ?
C23 N7 C66 C26 -51.3(3) . . . . ?
K1 N7 C66 C26 79.5(2) . . . . ?
C25 C26 C66 N7 61.0(3) . . . . ?
C28 C26 C66 N7 -63.5(3) . . . . ?
C65 N9 C51 C52 77.9(3) . . . . ?
C55 N9 C51 C52 -50.5(3) . . . . ?
K2 N9 C51 C52 -157.3(3) . . . . ?
C65 N9 C51 K2 -124.7(2) . . . . ?
C55 N9 C51 K2 106.88(19) . . . . ?
N10 K2 C51 N9 3.64(17) . . . . ?
C34 K2 C51 N9 -88.27(17) 2_756 . . . ?
C64 K2 C51 N9 5.89(19) . . . . ?
C55 K2 C51 N9 -34.84(14) . . . . ?
C59 K2 C51 N9 -18.75(16) . . . . ?
N9 K2 C51 C52 89.0(6) . . . . ?
N10 K2 C51 C52 92.7(6) . . . . ?
C34 K2 C51 C52 0.8(6) 2_756 . . . ?
C64 K2 C51 C52 94.9(6) . . . . ?
C55 K2 C51 C52 54.2(6) . . . . ?
C59 K2 C51 C52 70.3(6) . . . . ?
N9 C51 C52 C53 55.0(4) . . . . ?
K2 C51 C52 C53 -23.2(7) . . . . ?
C51 C52 C53 C54 -55.0(3) . . . . ?
C52 C53 C54 C55 55.3(3) . . . . ?
C65 N9 C55 C56 48.9(3) . . . . ?
C51 N9 C55 C56 176.1(2) . . . . ?
K2 N9 C55 C56 -86.4(2) . . . . ?
C65 N9 C55 C54 -79.1(3) . . . . ?
C51 N9 C55 C54 48.2(3) . . . . ?
K2 N9 C55 C54 145.67(19) . . . . ?
C65 N9 C55 K2 135.3(2) . . . . ?
C51 N9 C55 K2 -97.5(2) . . . . ?
C53 C54 C55 N9 -53.4(3) . . . . ?
C53 C54 C55 C56 179.9(3) . . . . ?
C53 C54 C55 K2 0.2(5) . . . . ?
N10 K2 C55 N9 -93.71(16) . . . . ?
C51 K2 C55 N9 39.66(15) . . . . ?
C34 K2 C55 N9 167.05(16) 2_756 . . . ?
C64 K2 C55 N9 -104.13(16) . . . . ?
C59 K2 C55 N9 -116.70(19) . . . . ?
N9 K2 C55 C56 107.9(2) . . . . ?
N10 K2 C55 C56 14.21(16) . . . . ?
C51 K2 C55 C56 147.6(2) . . . . ?
C34 K2 C55 C56 -85.03(18) 2_756 . . . ?
C64 K2 C55 C56 3.79(17) . . . . ?
C59 K2 C55 C56 -8.78(16) . . . . ?
N9 K2 C55 C54 -72.3(4) . . . . ?
N10 K2 C55 C54 -166.0(4) . . . . ?
C51 K2 C55 C54 -32.7(3) . . . . ?
C34 K2 C55 C54 94.7(4) 2_756 . . . ?
C64 K2 C55 C54 -176.5(4) . . . . ?
C59 K2 C55 C54 171.0(4) . . . . ?
N9 C55 C56 C57 -56.5(3) . . . . ?
C54 C55 C56 C57 72.5(3) . . . . ?
K2 C55 C56 C57 -107.7(2) . . . . ?
N9 C55 C56 C59 66.8(3) . . . . ?
C54 C55 C56 C59 -164.2(2) . . . . ?
K2 C55 C56 C59 15.6(3) . . . . ?
C59 C56 C57 C58 -63.5(3) . . . . ?
C55 C56 C57 C58 64.4(3) . . . . ?
C56 C57 C58 C65 -63.0(3) . . . . ?
C56 C57 C58 C60 63.5(3) . . . . ?
C64 N10 C59 C56 -172.9(2) . . . . ?
C60 N10 C59 C56 -52.7(3) . . . . ?
K2 N10 C59 C56 80.4(2) . . . . ?
C64 N10 C59 K2 106.7(2) . . . . ?
C60 N10 C59 K2 -133.1(2) . . . . ?
C57 C56 C59 N10 60.0(3) . . . . ?
C55 C56 C59 N10 -65.1(3) . . . . ?
C57 C56 C59 K2 109.7(2) . . . . ?
C55 C56 C59 K2 -15.3(3) . . . . ?
N9 K2 C59 N10 97.11(17) . . . . ?
C51 K2 C59 N10 107.24(17) . . . . ?
C34 K2 C59 N10 -145.25(17) 2_756 . . . ?
C64 K2 C59 N10 -37.49(15) . . . . ?
C55 K2 C59 N10 123.08(19) . . . . ?
N9 K2 C59 C56 -17.22(16) . . . . ?
N10 K2 C59 C56 -114.3(2) . . . . ?
C51 K2 C59 C56 -7.08(18) . . . . ?
C34 K2 C59 C56 100.42(18) 2_756 . . . ?
C64 K2 C59 C56 -151.8(2) . . . . ?
C55 K2 C59 C56 8.75(16) . . . . ?
C59 N10 C60 C61 179.2(2) . . . . ?
C64 N10 C60 C61 -60.9(3) . . . . ?
K2 N10 C60 C61 53.7(3) . . . . ?
C59 N10 C60 C58 50.7(3) . . . . ?
C64 N10 C60 C58 170.6(2) . . . . ?
K2 N10 C60 C58 -74.8(3) . . . . ?
C57 C58 C60 N10 -57.7(3) . . . . ?
C65 C58 C60 N10 64.7(3) . . . . ?
C57 C58 C60 C61 175.9(2) . . . . ?
C65 C58 C60 C61 -61.7(3) . . . . ?
N10 C60 C61 C62 57.9(3) . . . . ?
C58 C60 C61 C62 -174.7(2) . . . . ?
C60 C61 C62 C63 -53.5(3) . . . . ?
C61 C62 C63 C64 52.1(3) . . . . ?
C59 N10 C64 C63 -177.7(2) . . . . ?
C60 N10 C64 C63 61.1(3) . . . . ?
K2 N10 C64 C63 -66.4(2) . . . . ?
C59 N10 C64 K2 -111.3(2) . . . . ?
C60 N10 C64 K2 127.5(2) . . . . ?
C62 C63 C64 N10 -56.9(3) . . . . ?
C62 C63 C64 K2 -105.7(2) . . . . ?
N9 K2 C64 N10 -2.53(17) . . . . ?
C51 K2 C64 N10 -5.26(19) . . . . ?
C34 K2 C64 N10 99.56(17) 2_756 . . . ?
C55 K2 C64 N10 21.17(16) . . . . ?
C59 K2 C64 N10 34.51(15) . . . . ?
N9 K2 C64 C63 118.63(17) . . . . ?
N10 K2 C64 C63 121.2(3) . . . . ?
C51 K2 C64 C63 115.90(17) . . . . ?
C34 K2 C64 C63 -139.28(18) 2_756 . . . ?
C55 K2 C64 C63 142.33(18) . . . . ?
C59 K2 C64 C63 155.7(2) . . . . ?
C51 N9 C65 C58 -176.6(2) . . . . ?
C55 N9 C65 C58 -50.4(3) . . . . ?
K2 N9 C65 C58 77.1(3) . . . . ?
C57 C58 C65 N9 57.4(3) . . . . ?
C60 C58 C65 N9 -65.5(3) . . . . ?
